data_1550014
loop_
_publ_author_name
'K\"ogel, Julius F'
'Timoshkin, Alexey Y.'
'Schr\"oder, Artem'
'Lork, Enno'
'Beckmann, Jens'

_publ_section_title
;
 Al(OCArF3)<sub>3</sub> - a thermally stable Lewis superacid.
;
_journal_issue 43
_journal_name_full 'Chemical science'
_journal_page_first 8178
_journal_page_last 8183
_journal_paper_doi 10.1039/c8sc02981d
_journal_volume 9
_journal_year 2018
_chemical_formula_moiety 'C62 H5 Al F45 N O3'
_chemical_formula_sum 'C62 H5 Al F45 N O3'
_chemical_formula_weight 1693.65
_chemical_properties_physical Air-sensitive,Moisture-sensitive
_space_group_crystal_system triclinic
_space_group_IT_number 2
_space_group_name_Hall '-P 1'
_space_group_name_H-M_alt 'P -1'
_symmetry_space_group_name_Hall '-P 1'
_symmetry_space_group_name_H-M 'P -1'
_atom_sites_solution_hydrogens geom
_atom_sites_solution_primary dual
_audit_creation_date 2018-09-07
_audit_creation_method
;
Olex2 1.2
(compiled 2018.05.29 svn.r3508 for OlexSys, GUI svn.r5506)
;
_audit_update_record
;
2018-09-07 deposited with the CCDC.
2018-10-02 downloaded from the CCDC.
;
_cell_angle_alpha 91.684(2)
_cell_angle_beta 111.560(2)
_cell_angle_gamma 98.389(2)
_cell_formula_units_Z 10
_cell_length_a 22.4236(10)
_cell_length_b 24.0454(11)
_cell_length_c 29.5270(14)
_cell_measurement_reflns_used 9305
_cell_measurement_temperature 100.0
_cell_measurement_theta_max 28.54
_cell_measurement_theta_min 2.68
_cell_volume 14588.4(12)
_computing_cell_refinement 'SAINT V8.38A (?, 2016)'
_computing_data_reduction 'SAINT V8.38A (?, 2016)'
_computing_molecular_graphics 'Olex2 (Dolomanov et al., 2009)'
_computing_publication_material 'Olex2 (Dolomanov et al., 2009)'
_computing_structure_refinement 'XL (Sheldrick, 2008)'
_computing_structure_solution 'XT (Sheldrick, 2015)'
_diffrn_ambient_temperature 100.0
_diffrn_detector 'Bruker PHOTON area detector'
_diffrn_detector_area_resol_mean 7.9
_diffrn_detector_type 'CMOS area detector'
_diffrn_measured_fraction_theta_full 0.999
_diffrn_measured_fraction_theta_max 0.999
_diffrn_measurement_device 'three-circle diffractometer'
_diffrn_measurement_device_type 'Bruker D8 Venture CMOS'
_diffrn_measurement_method '\w and \f scans'
_diffrn_radiation_monochromator 'mirror optics'
_diffrn_radiation_probe x-ray
_diffrn_radiation_type MoK\a
_diffrn_radiation_wavelength 0.71073
_diffrn_reflns_av_R_equivalents 0.0852
_diffrn_reflns_av_unetI/netI 0.0379
_diffrn_reflns_Laue_measured_fraction_full 0.999
_diffrn_reflns_Laue_measured_fraction_max 0.999
_diffrn_reflns_limit_h_max 26
_diffrn_reflns_limit_h_min -26
_diffrn_reflns_limit_k_max 28
_diffrn_reflns_limit_k_min -28
_diffrn_reflns_limit_l_max 34
_diffrn_reflns_limit_l_min -35
_diffrn_reflns_number 553523
_diffrn_reflns_point_group_measured_fraction_full 0.999
_diffrn_reflns_point_group_measured_fraction_max 0.999
_diffrn_reflns_theta_full 25.000
_diffrn_reflns_theta_max 25.000
_diffrn_reflns_theta_min 2.221
_diffrn_source 'microfocus sealed X-ray tube'
_diffrn_source_type 'Incoatec I\ms'
_diffrn_standards_number 0
_exptl_absorpt_coefficient_mu 0.232
_exptl_absorpt_correction_T_max 0.7459
_exptl_absorpt_correction_T_min 0.6889
_exptl_absorpt_correction_type multi-scan
_exptl_absorpt_process_details
'SADABS-2016/2 (Bruker,2016/2) was used for absorption correction. wR2(int) was 0.1046 before and 0.0728 after correction. The Ratio of minimum to maximum transmission is 0.9236. The \l/2 correction factor is Not present.'
_exptl_crystal_colour colourless
_exptl_crystal_colour_primary colourless
_exptl_crystal_density_diffrn 1.928
_exptl_crystal_description block
_exptl_crystal_F_000 8260
_exptl_crystal_recrystallization_method 'Re-crystallisation from solvent: Toluene'
_exptl_crystal_size_max 0.24
_exptl_crystal_size_mid 0.14
_exptl_crystal_size_min 0.08
_refine_diff_density_max 0.907
_refine_diff_density_min -0.692
_refine_diff_density_rms 0.081
_refine_ls_extinction_method none
_refine_ls_goodness_of_fit_ref 1.099
_refine_ls_hydrogen_treatment constr
_refine_ls_matrix_type full
_refine_ls_number_parameters 5041
_refine_ls_number_reflns 51367
_refine_ls_number_restraints 18
_refine_ls_restrained_S_all 1.100
_refine_ls_R_factor_all 0.0983
_refine_ls_R_factor_gt 0.0614
_refine_ls_shift/su_max 0.001
_refine_ls_shift/su_mean 0.000
_refine_ls_structure_factor_coef Fsqd
_refine_ls_weighting_details 'w=1/[\s^2^(Fo^2^)+(0.0379P)^2^+50.5308P] where P=(Fo^2^+2Fc^2^)/3'
_refine_ls_weighting_scheme calc
_refine_ls_wR_factor_gt 0.1222
_refine_ls_wR_factor_ref 0.1449
_reflns_Friedel_coverage 0.000
_reflns_number_gt 36443
_reflns_number_total 51367
_reflns_threshold_expression 'I > 2\s(I)'
_cod_data_source_file c8sc02981d2.cif
_cod_data_source_block koegelj180823_0m_a
_cod_depositor_comments 'Adding full bibliography for 1550001--1550014.cif.'
_cod_database_code 1550014
_shelx_shelxl_version_number 2017/1
_shelx_space_group_comment
;
The symmetry employed for this shelxl refinement is uniquely defined
by the following loop, which should always be used as a source of
symmetry information in preference to the above space-group names.
They are only intended as comments.
;
_shelx_estimated_absorpt_t_max 0.982
_shelx_estimated_absorpt_t_min 0.946
_olex2_refinement_description
;
1. Fixed Uiso
 At 1.2 times of:
  All C(H) groups
2. Uiso/Uaniso restraints and constraints
Uanis(C465) \\sim Ueq, Uanis(F183) \\sim Ueq, Uanis(C444) \\sim Ueq: with sigma
of 0.004 and sigma for terminal atoms of 0.008
3.a Aromatic/amide H refined with riding coordinates:
 C470(H470), C471(H471), C472(H472), C473(H473), C474(H474), C490(H490),
 C491(H491), C492(H492), C493(H493), C494(H494), C500(H500), C501(H501),
 C502(H502), C503(H503), C504(H504), C480(H480), C481(H481), C482(H482),
 C483(H483), C484(H484), C510(H510), C511(H511), C512(H512), C513(H513),
 C514(H514)
;
_olex2_submission_special_instructions 'No special instructions were received'

loop_
_space_group_symop_operation_xyz
'x, y, z'
'-x, -y, -z'

loop_
_atom_site_label
_atom_site_type_symbol
_atom_site_fract_x
_atom_site_fract_y
_atom_site_fract_z
_atom_site_U_iso_or_equiv
_atom_site_adp_type
_atom_site_occupancy
_atom_site_site_symmetry_order
_atom_site_calc_flag
_atom_site_refinement_flags_posn
_atom_site_refinement_flags_adp
Al1 Al 0.85158(5) 0.82822(5) 0.58797(4) 0.0115(2) Uani 1 1 d . .
F21 F 0.88708(11) 0.70648(9) 0.64528(8) 0.0240(5) Uani 1 1 d . .
F22 F 0.97109(14) 0.63689(11) 0.67667(10) 0.0371(7) Uani 1 1 d . .
F23 F 1.06628(15) 0.65599(13) 0.76780(11) 0.0495(8) Uani 1 1 d . .
F24 F 1.07471(13) 0.74818(12) 0.82622(9) 0.0388(7) Uani 1 1 d . .
F25 F 0.99145(12) 0.81845(10) 0.79669(8) 0.0293(6) Uani 1 1 d . .
F31 F 0.84107(11) 0.87879(10) 0.76059(9) 0.0239(5) Uani 1 1 d . .
F32 F 0.89965(14) 0.97758(10) 0.80645(10) 0.0359(7) Uani 1 1 d . .
F33 F 1.01516(16) 1.02695(11) 0.80338(10) 0.0503(9) Uani 1 1 d . .
F34 F 1.07117(13) 0.97180(12) 0.75201(10) 0.0442(8) Uani 1 1 d . .
F35 F 1.01355(11) 0.87096(11) 0.70495(9) 0.0276(6) Uani 1 1 d . .
F41 F 0.78656(10) 0.86971(9) 0.65356(8) 0.0176(5) Uani 1 1 d . .
F42 F 0.66443(11) 0.83792(10) 0.64573(9) 0.0280(6) Uani 1 1 d . .
F43 F 0.63067(12) 0.74237(11) 0.68425(10) 0.0354(7) Uani 1 1 d . .
F44 F 0.72411(12) 0.68037(10) 0.73196(9) 0.0290(6) Uani 1 1 d . .
F45 F 0.84525(11) 0.71162(9) 0.74155(8) 0.0204(5) Uani 1 1 d . .
F51 F 0.80495(12) 0.82412(10) 0.46740(9) 0.0284(6) Uani 1 1 d . .
F52 F 0.77829(15) 0.83427(13) 0.37414(10) 0.0498(8) Uani 1 1 d . .
F53 F 0.8369(2) 0.77980(15) 0.32434(10) 0.0759(12) Uani 1 1 d . .
F54 F 0.9296(2) 0.71830(14) 0.37306(12) 0.0685(11) Uani 1 1 d . .
F55 F 0.96552(14) 0.71454(11) 0.46972(10) 0.0372(7) Uani 1 1 d . .
F61 F 0.79140(11) 0.69925(10) 0.50275(8) 0.0235(5) Uani 1 1 d . .
F62 F 0.76725(13) 0.59498(11) 0.52670(10) 0.0385(7) Uani 1 1 d . .
F63 F 0.86662(16) 0.53797(10) 0.57105(10) 0.0458(8) Uani 1 1 d . .
F64 F 0.99096(15) 0.58700(11) 0.58791(11) 0.0459(8) Uani 1 1 d . .
F65 F 1.01726(12) 0.69207(10) 0.56702(10) 0.0321(6) Uani 1 1 d . .
F71 F 0.99316(11) 0.76284(10) 0.62841(8) 0.0238(5) Uani 1 1 d . .
F72 F 1.10803(12) 0.82749(11) 0.67685(10) 0.0334(6) Uani 1 1 d . .
F73 F 1.16428(12) 0.90005(11) 0.62927(11) 0.0411(7) Uani 1 1 d . .
F74 F 1.09813(13) 0.91015(11) 0.53255(11) 0.0409(7) Uani 1 1 d . .
F75 F 0.98688(11) 0.84744(10) 0.48364(9) 0.0260(6) Uani 1 1 d . .
F81 F 0.76384(11) 1.03465(9) 0.51182(8) 0.0201(5) Uani 1 1 d . .
F82 F 0.74481(12) 1.04515(10) 0.41868(9) 0.0287(6) Uani 1 1 d . .
F83 F 0.80276(14) 0.98495(11) 0.37220(9) 0.0372(7) Uani 1 1 d . .
F84 F 0.89162(13) 0.92208(10) 0.42472(9) 0.0293(6) Uani 1 1 d . .
F85 F 0.91234(11) 0.91035(9) 0.51773(8) 0.0192(5) Uani 1 1 d . .
F91 F 0.96892(11) 0.90319(9) 0.61611(8) 0.0211(5) Uani 1 1 d . .
F92 F 1.08586(11) 0.96345(11) 0.66023(9) 0.0280(6) Uani 1 1 d . .
F93 F 1.10458(11) 1.07788(11) 0.66893(9) 0.0305(6) Uani 1 1 d . .
F94 F 1.00077(12) 1.13163(10) 0.62750(9) 0.0296(6) Uani 1 1 d . .
F95 F 0.88101(11) 1.07211(9) 0.58345(9) 0.0222(5) Uani 1 1 d . .
F101 F 0.88045(11) 1.00351(10) 0.67314(8) 0.0198(5) Uani 1 1 d . .
F102 F 0.79276(12) 1.01093(10) 0.71200(8) 0.0265(6) Uani 1 1 d . .
F103 F 0.66410(12) 0.97803(10) 0.65864(10) 0.0304(6) Uani 1 1 d . .
F104 F 0.62445(11) 0.93772(10) 0.56302(9) 0.0270(6) Uani 1 1 d . .
F105 F 0.71016(10) 0.93330(9) 0.52165(8) 0.0189(5) Uani 1 1 d . .
O1 O 0.88713(12) 0.81821(11) 0.64858(9) 0.0133(6) Uani 1 1 d . .
O2 O 0.87748(13) 0.79130(11) 0.55089(10) 0.0169(6) Uani 1 1 d . .
O3 O 0.84125(12) 0.89507(11) 0.57319(9) 0.0142(6) Uani 1 1 d . .
N1 N 0.76198(15) 0.78658(13) 0.56834(11) 0.0137(7) Uani 1 1 d . .
C1 C 0.89088(19) 0.81261(16) 0.69607(14) 0.0145(8) Uani 1 1 d . .
C2 C 0.91369(19) 0.76672(17) 0.52958(14) 0.0159(9) Uani 1 1 d . .
C3 C 0.84819(18) 0.95311(15) 0.57238(14) 0.0125(8) Uani 1 1 d . .
C20 C 0.93745(19) 0.76923(16) 0.71769(14) 0.0157(8) Uani 1 1 d . .
C21 C 0.9340(2) 0.72024(17) 0.68973(15) 0.0190(9) Uani 1 1 d . .
C22 C 0.9769(2) 0.68262(17) 0.70604(16) 0.0247(10) Uani 1 1 d . .
C23 C 1.0249(2) 0.69212(19) 0.75183(16) 0.0274(10) Uani 1 1 d . .
C24 C 1.0292(2) 0.73870(19) 0.78103(15) 0.0264(10) Uani 1 1 d . .
C25 C 0.9853(2) 0.77547(17) 0.76391(15) 0.0196(9) Uani 1 1 d . .
C30 C 0.92119(19) 0.87129(16) 0.72582(14) 0.0155(8) Uani 1 1 d . .
C31 C 0.8961(2) 0.90029(17) 0.75453(14) 0.0179(9) Uani 1 1 d . .
C32 C 0.9269(2) 0.95210(18) 0.77984(15) 0.0245(10) Uani 1 1 d . .
C33 C 0.9850(2) 0.97683(18) 0.77837(16) 0.0302(11) Uani 1 1 d . .
C34 C 1.0127(2) 0.9494(2) 0.75204(16) 0.0298(11) Uani 1 1 d . .
C35 C 0.9810(2) 0.89760(18) 0.72656(15) 0.0212(9) Uani 1 1 d . .
C40 C 0.82212(19) 0.79145(16) 0.69565(13) 0.0141(8) Uani 1 1 d . .
C41 C 0.77217(19) 0.82130(16) 0.67232(14) 0.0148(8) Uani 1 1 d . .
C42 C 0.7094(2) 0.80617(17) 0.66831(14) 0.0189(9) Uani 1 1 d . .
C43 C 0.6922(2) 0.75773(18) 0.68792(16) 0.0226(10) Uani 1 1 d . .
C44 C 0.7393(2) 0.72705(17) 0.71165(15) 0.0207(9) Uani 1 1 d . .
C45 C 0.80250(19) 0.74372(16) 0.71569(14) 0.0156(8) Uani 1 1 d . .
C50 C 0.8876(2) 0.76886(16) 0.47340(15) 0.0191(9) Uani 1 1 d . .
C51 C 0.8392(2) 0.79800(18) 0.44705(16) 0.0242(10) Uani 1 1 d . .
C52 C 0.8234(2) 0.8024(2) 0.39741(17) 0.0351(12) Uani 1 1 d . .
C53 C 0.8534(3) 0.7756(2) 0.37266(18) 0.0436(14) Uani 1 1 d . .
C54 C 0.9000(3) 0.7449(2) 0.39692(19) 0.0397(13) Uani 1 1 d . .
C55 C 0.9170(2) 0.74238(19) 0.44649(17) 0.0282(11) Uani 1 1 d . .
C60 C 0.9062(2) 0.70264(16) 0.53814(14) 0.0177(9) Uani 1 1 d . .
C61 C 0.8429(2) 0.67422(17) 0.52608(14) 0.0204(9) Uani 1 1 d . .
C62 C 0.8295(2) 0.61928(18) 0.53698(16) 0.0267(10) Uani 1 1 d . .
C63 C 0.8791(3) 0.59072(18) 0.55886(17) 0.0314(11) Uani 1 1 d . .
C64 C 0.9422(2) 0.61538(18) 0.56777(17) 0.0293(11) Uani 1 1 d . .
C65 C 0.9547(2) 0.67064(18) 0.55720(16) 0.0240(10) Uani 1 1 d . .
C70 C 0.98384(18) 0.79950(16) 0.55322(15) 0.0172(9) Uani 1 1 d . .
C71 C 1.0184(2) 0.79812(17) 0.60304(16) 0.0198(9) Uani 1 1 d . .
C72 C 1.0780(2) 0.83104(18) 0.62878(17) 0.0254(10) Uani 1 1 d . .
C73 C 1.1061(2) 0.86850(19) 0.60534(19) 0.0299(11) Uani 1 1 d . .
C74 C 1.0730(2) 0.87283(18) 0.55672(19) 0.0281(11) Uani 1 1 d . .
C75 C 1.0137(2) 0.83868(17) 0.53123(16) 0.0225(10) Uani 1 1 d . .
C80 C 0.83436(19) 0.96721(16) 0.51829(14) 0.0151(8) Uani 1 1 d . .
C81 C 0.79446(19) 1.00358(16) 0.49160(15) 0.0170(9) Uani 1 1 d . .
C82 C 0.7844(2) 1.00980(17) 0.44300(15) 0.0205(9) Uani 1 1 d . .
C83 C 0.8143(2) 0.98015(17) 0.41970(15) 0.0219(9) Uani 1 1 d . .
C84 C 0.8579(2) 0.94774(17) 0.44577(15) 0.0215(9) Uani 1 1 d . .
C85 C 0.86768(19) 0.94173(16) 0.49426(15) 0.0168(9) Uani 1 1 d . .
C90 C 0.91849(19) 0.98542(16) 0.59982(14) 0.0142(8) Uani 1 1 d . .
C91 C 0.97325(18) 0.95950(16) 0.61924(14) 0.0150(8) Uani 1 1 d . .
C92 C 1.0347(2) 0.99059(18) 0.64225(15) 0.0214(9) Uani 1 1 d . .
C93 C 1.04487(19) 1.04822(18) 0.64639(15) 0.0213(9) Uani 1 1 d . .
C94 C 0.9920(2) 1.07553(17) 0.62560(15) 0.0212(9) Uani 1 1 d . .
C95 C 0.93142(19) 1.04365(16) 0.60318(14) 0.0160(9) Uani 1 1 d . .
C100 C 0.79972(18) 0.97053(15) 0.59429(14) 0.0138(8) Uani 1 1 d . .
C101 C 0.81750(19) 0.98957(16) 0.64303(14) 0.0142(8) Uani 1 1 d . .
C102 C 0.7724(2) 0.99327(16) 0.66443(14) 0.0176(9) Uani 1 1 d . .
C103 C 0.7074(2) 0.97596(17) 0.63770(16) 0.0202(9) Uani 1 1 d . .
C104 C 0.68760(19) 0.95630(16) 0.58938(15) 0.0177(9) Uani 1 1 d . .
C105 C 0.73323(19) 0.95444(16) 0.56907(14) 0.0169(9) Uani 1 1 d . .
C470 C 0.71048(19) 0.81019(17) 0.54252(14) 0.0195(9) Uani 1 1 d . .
H470 H 0.718109 0.846489 0.531862 0.023 Uiso 1 1 calc R .
C471 C 0.6471(2) 0.78409(19) 0.53081(16) 0.0270(10) Uani 1 1 d . .
H471 H 0.611901 0.802679 0.513573 0.032 Uiso 1 1 calc R .
C472 C 0.6356(2) 0.7304(2) 0.54461(16) 0.0278(11) Uani 1 1 d . .
H472 H 0.592416 0.711484 0.537157 0.033 Uiso 1 1 calc R .
C473 C 0.6882(2) 0.70465(18) 0.56946(15) 0.0235(10) Uani 1 1 d . .
H473 H 0.681539 0.667323 0.578467 0.028 Uiso 1 1 calc R .
C474 C 0.7502(2) 0.73376(16) 0.58098(14) 0.0178(9) Uani 1 1 d . .
H474 H 0.786059 0.716051 0.598481 0.021 Uiso 1 1 calc R .
Al3 Al 0.75164(5) 0.33889(5) 0.61218(4) 0.0106(2) Uani 1 1 d . .
F201 F 0.81108(11) 0.30894(10) 0.53886(9) 0.0229(5) Uani 1 1 d . .
F202 F 0.93327(12) 0.33545(12) 0.54453(10) 0.0378(7) Uani 1 1 d . .
F203 F 0.97292(12) 0.43431(13) 0.51285(11) 0.0427(7) Uani 1 1 d . .
F204 F 0.88601(13) 0.50545(11) 0.47570(10) 0.0343(6) Uani 1 1 d . .
F205 F 0.76600(11) 0.48104(9) 0.47008(8) 0.0225(5) Uani 1 1 d . .
F211 F 0.61397(12) 0.38465(10) 0.41114(8) 0.0254(6) Uani 1 1 d . .
F212 F 0.53744(13) 0.46058(12) 0.39198(9) 0.0355(7) Uani 1 1 d . .
F213 F 0.55582(16) 0.54687(13) 0.46020(11) 0.0521(9) Uani 1 1 d . .
F214 F 0.65397(15) 0.55401(11) 0.54892(9) 0.0379(7) Uani 1 1 d . .
F215 F 0.73184(12) 0.47787(9) 0.57023(8) 0.0229(5) Uani 1 1 d . .
F221 F 0.74601(11) 0.31250(10) 0.43283(8) 0.0219(5) Uani 1 1 d . .
F222 F 0.66788(13) 0.22477(10) 0.37606(8) 0.0293(6) Uani 1 1 d . .
F223 F 0.55339(14) 0.18322(10) 0.38400(10) 0.0393(7) Uani 1 1 d . .
F224 F 0.51899(13) 0.23322(11) 0.45291(10) 0.0371(7) Uani 1 1 d . .
F225 F 0.59408(11) 0.32472(10) 0.50839(8) 0.0226(5) Uani 1 1 d . .
F231 F 0.61937(11) 0.41371(9) 0.58359(8) 0.0184(5) Uani 1 1 d . .
F232 F 0.49708(11) 0.36216(10) 0.53655(8) 0.0234(5) Uani 1 1 d . .
F233 F 0.43581(11) 0.29394(10) 0.58352(9) 0.0306(6) Uani 1 1 d . .
F234 F 0.50304(12) 0.27432(11) 0.67801(10) 0.0335(6) Uani 1 1 d . .
F235 F 0.62443(11) 0.32013(10) 0.72429(8) 0.0251(6) Uani 1 1 d . .
F241 F 0.65812(11) 0.45323(10) 0.74429(8) 0.0219(5) Uani 1 1 d . .
F242 F 0.70274(12) 0.45098(11) 0.84146(9) 0.0291(6) Uani 1 1 d . .
F243 F 0.79287(12) 0.38601(11) 0.88587(8) 0.0298(6) Uani 1 1 d . .
F244 F 0.84309(11) 0.32761(10) 0.83188(8) 0.0226(5) Uani 1 1 d . .
F245 F 0.80690(10) 0.33450(9) 0.73711(8) 0.0179(5) Uani 1 1 d . .
F251 F 0.82751(10) 0.45574(9) 0.70508(8) 0.0205(5) Uani 1 1 d . .
F252 F 0.86339(12) 0.56210(10) 0.69154(9) 0.0317(6) Uani 1 1 d . .
F253 F 0.77292(14) 0.63095(10) 0.65773(10) 0.0365(7) Uani 1 1 d . .
F254 F 0.64657(13) 0.59088(10) 0.64072(9) 0.0314(6) Uani 1 1 d . .
F255 F 0.60793(11) 0.48445(9) 0.65099(8) 0.0223(5) Uani 1 1 d . .
F261 F 0.70935(10) 0.24519(9) 0.68787(8) 0.0186(5) Uani 1 1 d . .
F262 F 0.76913(12) 0.22507(10) 0.78000(8) 0.0254(6) Uani 1 1 d . .
F263 F 0.86409(11) 0.15954(10) 0.80381(9) 0.0291(6) Uani 1 1 d . .
F264 F 0.88999(11) 0.10782(10) 0.73210(9) 0.0285(6) Uani 1 1 d . .
F265 F 0.82928(11) 0.12447(10) 0.63969(9) 0.0256(6) Uani 1 1 d . .
F271 F 0.86748(12) 0.22417(10) 0.61721(11) 0.0358(7) Uani 1 1 d . .
F272 F 0.90987(16) 0.20718(13) 0.54572(14) 0.0580(9) Uani 1 1 d . .
F273 F 0.82330(18) 0.16929(14) 0.45305(12) 0.0599(10) Uani 1 1 d . .
F274 F 0.69505(16) 0.14037(12) 0.43658(10) 0.0459(8) Uani 1 1 d . .
F275 F 0.65144(13) 0.15755(11) 0.50442(9) 0.0316(6) Uani 1 1 d . .
F281 F 0.69546(11) 0.09169(9) 0.59976(9) 0.0235(5) Uani 1 1 d . .
F282 F 0.57261(12) 0.03740(10) 0.56764(9) 0.0274(6) Uani 1 1 d . .
F283 F 0.47281(12) 0.09665(11) 0.53714(9) 0.0339(6) Uani 1 1 d . .
F284 F 0.49842(12) 0.21186(11) 0.55061(9) 0.0308(6) Uani 1 1 d . .
F285 F 0.61907(12) 0.26642(9) 0.58647(9) 0.0248(6) Uani 1 1 d . .
O7 O 0.72364(12) 0.36756(11) 0.55750(9) 0.0140(6) Uani 1 1 d . .
O8 O 0.73146(12) 0.36966(11) 0.65592(9) 0.0143(6) Uani 1 1 d . .
O9 O 0.74466(14) 0.26720(11) 0.61050(11) 0.0209(6) Uani 1 1 d . .
N3 N 0.84520(15) 0.36741(14) 0.63780(11) 0.0160(7) Uani 1 1 d . .
C7 C 0.71481(18) 0.37611(16) 0.50922(13) 0.0127(8) Uani 1 1 d . .
C8 C 0.70094(18) 0.39862(16) 0.67956(14) 0.0125(8) Uani 1 1 d . .
C9 C 0.73480(19) 0.20892(15) 0.60754(15) 0.0160(9) Uani 1 1 d . .
C200 C 0.78263(18) 0.39376(16) 0.50643(13) 0.0130(8) Uani 1 1 d . .
C201 C 0.8290(2) 0.35885(17) 0.52423(14) 0.0184(9) Uani 1 1 d . .
C202 C 0.8919(2) 0.37124(19) 0.52681(15) 0.0240(10) Uani 1 1 d . .
C203 C 0.9119(2) 0.4211(2) 0.51079(16) 0.0274(10) Uani 1 1 d . .
C204 C 0.8682(2) 0.45665(17) 0.49227(15) 0.0218(10) Uani 1 1 d . .
C205 C 0.8049(2) 0.44303(16) 0.49012(14) 0.0169(9) Uani 1 1 d . .
C210 C 0.67308(18) 0.42371(15) 0.49369(13) 0.0113(8) Uani 1 1 d . .
C211 C 0.6243(2) 0.42390(17) 0.44807(14) 0.0174(9) Uani 1 1 d . .
C212 C 0.5847(2) 0.46429(19) 0.43651(15) 0.0246(10) Uani 1 1 d . .
C213 C 0.5938(2) 0.50779(19) 0.47074(17) 0.0287(11) Uani 1 1 d . .
C214 C 0.6435(2) 0.51042(18) 0.51559(16) 0.0252(10) Uani 1 1 d . .
C215 C 0.68233(19) 0.46990(16) 0.52633(14) 0.0161(9) Uani 1 1 d . .
C220 C 0.67624(19) 0.32133(16) 0.47643(14) 0.0147(8) Uani 1 1 d . .
C221 C 0.6914(2) 0.29393(17) 0.44107(14) 0.0185(9) Uani 1 1 d . .
C222 C 0.6509(2) 0.24814(17) 0.41039(15) 0.0219(10) Uani 1 1 d . .
C223 C 0.5933(2) 0.22721(17) 0.41429(15) 0.0267(11) Uani 1 1 d . .
C224 C 0.5758(2) 0.25275(18) 0.44873(15) 0.0239(10) Uani 1 1 d . .
C225 C 0.6168(2) 0.29877(17) 0.47872(14) 0.0186(9) Uani 1 1 d . .
C230 C 0.62783(18) 0.37213(16) 0.65677(14) 0.0129(8) Uani 1 1 d . .
C231 C 0.59183(19) 0.37979(16) 0.60847(14) 0.0154(8) Uani 1 1 d . .
C232 C 0.52855(19) 0.35382(17) 0.58360(15) 0.0174(9) Uani 1 1 d . .
C233 C 0.49802(19) 0.31863(17) 0.60696(16) 0.0207(9) Uani 1 1 d . .
C234 C 0.53166(19) 0.30850(17) 0.65403(15) 0.0198(9) Uani 1 1 d . .
C235 C 0.59578(19) 0.33457(17) 0.67833(14) 0.0174(9) Uani 1 1 d . .
C240 C 0.72918(19) 0.39394(16) 0.73573(14) 0.0148(8) Uani 1 1 d . .
C241 C 0.70562(18) 0.42294(16) 0.76513(14) 0.0151(8) Uani 1 1 d . .
C242 C 0.72705(19) 0.42161(17) 0.81511(15) 0.0176(9) Uani 1 1 d . .
C243 C 0.7724(2) 0.38884(17) 0.83733(14) 0.0192(9) Uani 1 1 d . .
C244 C 0.79800(19) 0.35963(16) 0.81033(15) 0.0159(9) Uani 1 1 d . .
C245 C 0.77722(18) 0.36282(16) 0.75990(14) 0.0145(8) Uani 1 1 d . .
C250 C 0.71556(19) 0.46290(16) 0.67456(14) 0.0160(8) Uani 1 1 d . .
C251 C 0.7807(2) 0.48725(16) 0.68671(14) 0.0173(9) Uani 1 1 d . .
C252 C 0.8001(2) 0.54236(18) 0.68116(15) 0.0222(10) Uani 1 1 d . .
C253 C 0.7552(2) 0.57727(16) 0.66516(15) 0.0236(10) Uani 1 1 d . .
C254 C 0.6909(2) 0.55690(17) 0.65585(15) 0.0230(10) Uani 1 1 d . .
C255 C 0.6719(2) 0.50054(17) 0.66061(14) 0.0176(9) Uani 1 1 d . .
C260 C 0.77112(19) 0.19098(16) 0.65936(15) 0.0160(9) Uani 1 1 d . .
C261 C 0.75658(18) 0.21322(16) 0.69722(15) 0.0156(8) Uani 1 1 d . .
C262 C 0.7866(2) 0.20296(16) 0.74551(15) 0.0191(9) Uani 1 1 d . .
C263 C 0.83264(19) 0.16837(18) 0.75778(15) 0.0224(10) Uani 1 1 d . .
C264 C 0.84574(19) 0.14290(17) 0.72084(16) 0.0205(9) Uani 1 1 d . .
C265 C 0.81546(19) 0.15358(16) 0.67332(15) 0.0176(9) Uani 1 1 d . .
C270 C 0.7581(2) 0.19013(16) 0.56641(16) 0.0216(10) Uani 1 1 d . .
C271 C 0.8227(2) 0.20166(18) 0.57293(18) 0.0295(11) Uani 1 1 d . .
C272 C 0.8457(3) 0.1934(2) 0.5359(2) 0.0389(14) Uani 1 1 d . .
C273 C 0.8020(3) 0.1745(2) 0.4898(2) 0.0370(13) Uani 1 1 d . .
C274 C 0.7387(3) 0.16074(19) 0.48161(18) 0.0331(12) Uani 1 1 d . .
C275 C 0.7156(2) 0.16981(17) 0.51889(15) 0.0235(10) Uani 1 1 d . .
C280 C 0.66327(19) 0.18132(17) 0.59429(14) 0.0156(8) Uani 1 1 d . .
C281 C 0.6469(2) 0.12269(16) 0.58965(14) 0.0158(9) Uani 1 1 d . .
C282 C 0.5847(2) 0.09389(16) 0.57188(14) 0.0184(9) Uani 1 1 d . .
C283 C 0.53357(19) 0.12383(18) 0.55706(15) 0.0205(9) Uani 1 1 d . .
C284 C 0.5473(2) 0.18197(18) 0.56302(15) 0.0215(9) Uani 1 1 d . .
C285 C 0.6107(2) 0.20978(16) 0.58174(14) 0.0170(9) Uani 1 1 d . .
C490 C 0.8890(2) 0.33694(19) 0.66652(14) 0.0210(9) Uani 1 1 d . .
H490 H 0.873753 0.300972 0.674403 0.025 Uiso 1 1 calc R .
C491 C 0.9550(2) 0.3572(2) 0.68445(16) 0.0303(11) Uani 1 1 d . .
H491 H 0.984972 0.335054 0.703798 0.036 Uiso 1 1 calc R .
C492 C 0.9769(2) 0.4102(2) 0.67388(16) 0.0332(12) Uani 1 1 d . .
H492 H 1.022238 0.424546 0.685679 0.040 Uiso 1 1 calc R .
C493 C 0.9329(2) 0.4420(2) 0.64623(15) 0.0276(11) Uani 1 1 d . .
H493 H 0.947114 0.478817 0.639357 0.033 Uiso 1 1 calc R .
C494 C 0.8672(2) 0.41917(17) 0.62858(14) 0.0199(9) Uani 1 1 d . .
H494 H 0.836639 0.440929 0.609285 0.024 Uiso 1 1 calc R .
Al4 Al 0.96349(5) 0.75625(4) 1.02266(4) 0.0071(2) Uani 1 1 d . .
F291 F 0.81438(12) 0.77180(10) 0.81525(8) 0.0282(6) Uani 1 1 d . .
F292 F 0.72937(13) 0.84059(12) 0.78891(9) 0.0400(7) Uani 1 1 d . .
F293 F 0.73711(16) 0.92989(13) 0.85076(11) 0.0542(9) Uani 1 1 d . .
F294 F 0.83588(14) 0.94904(10) 0.94040(9) 0.0359(7) Uani 1 1 d . .
F295 F 0.92318(11) 0.88125(9) 0.96812(8) 0.0196(5) Uani 1 1 d . .
F301 F 1.02185(10) 0.71957(9) 0.95092(8) 0.0160(5) Uani 1 1 d . .
F302 F 1.14310(11) 0.75443(10) 0.95694(9) 0.0281(6) Uani 1 1 d . .
F303 F 1.17290(12) 0.85287(11) 0.92047(10) 0.0349(7) Uani 1 1 d . .
F304 F 1.07706(12) 0.91381(10) 0.87606(9) 0.0279(6) Uani 1 1 d . .
F305 F 0.95724(11) 0.87992(9) 0.86847(8) 0.0204(5) Uani 1 1 d . .
F311 F 0.95684(11) 0.70967(9) 0.84494(8) 0.0197(5) Uani 1 1 d . .
F312 F 0.89008(12) 0.61334(10) 0.79615(9) 0.0285(6) Uani 1 1 d . .
F313 F 0.77910(14) 0.56515(11) 0.80690(10) 0.0411(7) Uani 1 1 d . .
F315 F 0.79899(11) 0.71848(10) 0.91523(8) 0.0233(5) Uani 1 1 d . .
F320 F 0.73527(12) 0.61924(12) 0.86802(9) 0.0380(7) Uani 1 1 d . .
F321 F 0.82550(10) 0.82285(9) 0.99083(8) 0.0171(5) Uani 1 1 d . .
F322 F 0.70536(11) 0.76595(10) 0.94631(8) 0.0213(5) Uani 1 1 d . .
F323 F 0.64756(11) 0.70156(10) 0.99740(9) 0.0268(6) Uani 1 1 d . .
F324 F 0.71527(11) 0.69149(10) 1.09381(9) 0.0289(6) Uani 1 1 d . .
F325 F 0.83539(11) 0.74201(9) 1.13778(8) 0.0202(5) Uani 1 1 d . .
F331 F 1.03306(10) 0.87923(9) 1.11068(8) 0.0193(5) Uani 1 1 d . .
F332 F 1.06024(13) 0.98253(10) 1.08520(10) 0.0332(6) Uani 1 1 d . .
F333 F 0.96319(15) 1.04337(10) 1.04408(10) 0.0398(7) Uani 1 1 d . .
F334 F 0.83952(14) 1.00029(10) 1.03391(10) 0.0361(7) Uani 1 1 d . .
F335 F 0.81023(11) 0.89684(9) 1.05659(9) 0.0248(6) Uani 1 1 d . .
F341 F 1.01650(10) 0.75234(9) 1.14142(8) 0.0181(5) Uani 1 1 d . .
F342 F 1.05734(11) 0.74349(10) 1.23591(8) 0.0260(6) Uani 1 1 d . .
F343 F 1.01340(13) 0.80140(12) 1.29380(9) 0.0375(7) Uani 1 1 d . .
F344 F 0.92241(13) 0.86855(12) 1.25312(9) 0.0362(7) Uani 1 1 d . .
F345 F 0.87247(11) 0.87196(10) 1.15600(8) 0.0227(5) Uani 1 1 d . .
F351 F 0.92716(10) 0.51204(8) 1.01133(8) 0.0144(5) Uani 1 1 d . .
F352 F 0.80470(11) 0.45642(9) 0.97746(9) 0.0201(5) Uani 1 1 d . .
F353 F 0.70327(10) 0.51424(9) 0.95511(9) 0.0226(5) Uani 1 1 d . .
F354 F 0.72752(10) 0.62878(9) 0.96968(8) 0.0188(5) Uani 1 1 d . .
F355 F 0.84722(10) 0.68495(8) 1.00504(8) 0.0142(5) Uani 1 1 d . .
F361 F 1.05846(10) 0.54644(9) 1.07001(8) 0.0166(5) Uani 1 1 d . .
F362 F 1.10427(11) 0.52725(9) 1.16295(8) 0.0229(5) Uani 1 1 d . .
F363 F 1.06426(11) 0.57672(10) 1.22805(8) 0.0258(6) Uani 1 1 d . .
F364 F 0.96859(11) 0.64148(10) 1.19540(8) 0.0226(5) Uani 1 1 d . .
F365 F 0.92122(10) 0.66177(9) 1.10221(8) 0.0157(5) Uani 1 1 d . .
F371 F 0.91448(10) 0.57566(9) 0.92596(8) 0.0157(5) Uani 1 1 d . .
F372 F 0.98945(12) 0.56978(10) 0.87539(8) 0.0244(5) Uani 1 1 d . .
F373 F 1.11908(12) 0.60928(10) 0.91552(9) 0.0273(6) Uani 1 1 d . .
F374 F 1.17371(10) 0.65340(9) 1.01054(9) 0.0211(5) Uani 1 1 d . .
F375 F 1.10121(10) 0.65773(9) 1.06323(8) 0.0157(5) Uani 1 1 d . .
O10 O 0.92647(12) 0.77134(10) 0.96346(9) 0.0123(6) Uani 1 1 d . .
O11 O 0.93930(12) 0.78949(10) 1.06279(9) 0.0109(5) Uani 1 1 d . .
O12 O 0.97346(11) 0.68842(10) 1.03446(9) 0.0097(5) Uani 1 1 d . .
N4 N 1.05319(15) 0.79701(13) 1.04424(11) 0.0119(7) Uani 1 1 d . .
C10 C 0.91707(18) 0.77643(15) 0.91473(13) 0.0118(8) Uani 1 1 d . .
C11 C 0.90906(18) 0.81642(15) 1.08779(14) 0.0123(8) Uani 1 1 d . .
C12 C 0.96584(17) 0.63023(15) 1.02995(13) 0.0099(8) Uani 1 1 d . .
C075 C 0.83679(18) 0.78767(15) 1.06701(14) 0.0115(8) Uani 1 1 d . .
C290 C 0.86945(19) 0.81911(16) 0.89530(14) 0.0136(8) Uani 1 1 d . .
C291 C 0.8204(2) 0.81312(17) 0.84908(14) 0.0188(9) Uani 1 1 d . .
C292 C 0.7760(2) 0.84996(19) 0.83403(16) 0.0268(10) Uani 1 1 d . .
C293 C 0.7803(2) 0.89470(19) 0.86493(17) 0.0303(11) Uani 1 1 d . .
C294 C 0.8296(2) 0.90400(17) 0.91012(16) 0.0247(10) Uani 1 1 d . .
C295 C 0.87384(19) 0.86729(16) 0.92459(14) 0.0170(9) Uani 1 1 d . .
C300 C 0.98381(18) 0.79831(15) 0.91144(13) 0.0114(8) Uani 1 1 d . .
C301 C 1.03449(19) 0.76859(15) 0.93246(14) 0.0138(8) Uani 1 1 d . .
C302 C 1.0971(2) 0.78564(17) 0.93596(15) 0.0196(9) Uani 1 1 d . .
C303 C 1.1123(2) 0.83561(17) 0.91749(16) 0.0222(10) Uani 1 1 d . .
C304 C 1.0640(2) 0.86588(16) 0.89586(14) 0.0182(9) Uani 1 1 d . .
C305 C 1.00118(19) 0.84761(16) 0.89242(13) 0.0144(8) Uani 1 1 d . .
C310 C 0.88386(18) 0.71767(15) 0.88570(13) 0.0123(8) Uani 1 1 d . .
C311 C 0.90341(19) 0.68887(16) 0.85370(14) 0.0144(8) Uani 1 1 d . .
C312 C 0.8689(2) 0.63811(17) 0.82718(14) 0.0201(9) Uani 1 1 d . .
C313 C 0.8128(2) 0.61410(17) 0.83217(15) 0.0248(10) Uani 1 1 d . .
C314 C 0.7908(2) 0.64137(19) 0.86344(16) 0.0256(10) Uani 1 1 d . .
C315 C 0.82577(19) 0.69205(17) 0.88889(14) 0.0177(9) Uani 1 1 d . .
C321 C 0.79990(18) 0.79074(15) 1.01793(14) 0.0136(8) Uani 1 1 d . .
C322 C 0.73747(18) 0.76234(16) 0.99412(14) 0.0134(8) Uani 1 1 d . .
C323 C 0.70835(19) 0.72916(16) 1.01984(15) 0.0181(9) Uani 1 1 d . .
C324 C 0.74301(19) 0.72402(16) 1.06803(14) 0.0166(9) Uani 1 1 d . .
C325 C 0.80644(19) 0.75217(16) 1.09100(14) 0.0143(8) Uani 1 1 d . .
C330 C 0.91958(19) 0.88061(16) 1.08014(14) 0.0153(8) Uani 1 1 d . .
C331 C 0.9833(2) 0.90642(16) 1.08930(14) 0.0173(9) Uani 1 1 d . .
C332 C 0.9981(2) 0.96049(17) 1.07731(15) 0.0242(10) Uani 1 1 d . .
C333 C 0.9498(2) 0.99154(17) 1.05791(16) 0.0284(11) Uani 1 1 d . .
C334 C 0.8871(2) 0.96949(17) 1.05170(16) 0.0255(10) Uani 1 1 d . .
C335 C 0.8727(2) 0.91486(16) 1.06328(15) 0.0196(9) Uani 1 1 d . .
C340 C 0.94134(18) 0.81229(15) 1.14372(14) 0.0128(8) Uani 1 1 d . .
C341 C 0.98911(18) 0.78047(16) 1.16607(14) 0.0142(8) Uani 1 1 d . .
C342 C 1.01200(19) 0.77584(17) 1.21582(15) 0.0183(9) Uani 1 1 d . .
C343 C 0.9899(2) 0.80541(19) 1.24565(15) 0.0244(10) Uani 1 1 d . .
C344 C 0.9446(2) 0.83870(19) 1.22498(15) 0.0247(10) Uani 1 1 d . .
C345 C 0.92038(18) 0.84160(17) 1.17522(14) 0.0163(9) Uani 1 1 d . .
C350 C 0.89340(17) 0.60082(15) 1.00802(12) 0.0082(7) Uani 1 1 d . .
C351 C 0.87854(18) 0.54219(15) 1.00106(13) 0.0110(8) Uani 1 1 d . .
C352 C 0.81602(19) 0.51273(15) 0.98380(14) 0.0136(8) Uani 1 1 d . .
C353 C 0.76480(17) 0.54208(16) 0.97285(14) 0.0136(8) Uani 1 1 d . .
C354 C 0.77719(18) 0.59988(16) 0.97966(14) 0.0129(8) Uani 1 1 d . .
C355 C 0.84055(18) 0.62864(15) 0.99758(13) 0.0106(8) Uani 1 1 d . .
C360 C 0.99216(18) 0.61001(15) 1.08231(13) 0.0114(8) Uani 1 1 d . .
C361 C 1.03595(18) 0.57291(16) 1.09953(14) 0.0141(8) Uani 1 1 d . .
C362 C 1.05967(18) 0.56147(16) 1.14782(15) 0.0164(9) Uani 1 1 d . .
C363 C 1.03929(18) 0.58617(17) 1.18093(14) 0.0169(9) Uani 1 1 d . .
C364 C 0.99284(19) 0.62026(16) 1.16457(14) 0.0168(9) Uani 1 1 d . .
C365 C 0.96972(18) 0.63083(15) 1.11623(14) 0.0137(8) Uani 1 1 d . .
C370 C 1.00477(17) 0.61582(15) 0.99811(13) 0.0099(8) Uani 1 1 d . .
C371 C 0.97867(18) 0.59393(15) 0.94962(14) 0.0125(8) Uani 1 1 d . .
C372 C 1.0171(2) 0.59097(15) 0.92230(14) 0.0156(9) Uani 1 1 d . .
C373 C 1.0824(2) 0.61073(16) 0.94252(16) 0.0179(9) Uani 1 1 d . .
C374 C 1.11017(19) 0.63281(16) 0.99042(15) 0.0161(9) Uani 1 1 d . .
C375 C 1.07149(18) 0.63488(15) 1.01690(14) 0.0120(8) Uani 1 1 d . .
C500 C 1.10238(19) 0.77775(16) 1.07921(15) 0.0168(9) Uani 1 1 d . .
H500 H 1.092894 0.743264 1.092037 0.020 Uiso 1 1 calc R .
C501 C 1.1657(2) 0.80617(19) 1.09696(17) 0.0266(10) Uani 1 1 d . .
H501 H 1.199097 0.791558 1.121541 0.032 Uiso 1 1 calc R .
C502 C 1.1796(2) 0.85632(19) 1.07826(17) 0.0299(11) Uani 1 1 d . .
H502 H 1.223072 0.875928 1.088872 0.036 Uiso 1 1 calc R .
C503 C 1.1293(2) 0.87768(18) 1.04376(16) 0.0246(10) Uani 1 1 d . .
H503 H 1.137583 0.912807 1.031444 0.029 Uiso 1 1 calc R .
C504 C 1.0670(2) 0.84718(16) 1.02763(14) 0.0178(9) Uani 1 1 d . .
H504 H 1.032754 0.861924 1.004043 0.021 Uiso 1 1 calc R .
Al2 Al 0.55893(5) 0.96655(4) 0.21840(4) 0.0080(2) Uani 1 1 d . .
F111 F 0.61737(10) 0.92516(8) 0.14714(8) 0.0140(5) Uani 1 1 d . .
F112 F 0.73817(11) 0.95921(10) 0.15210(9) 0.0226(5) Uani 1 1 d . .
F113 F 0.76849(12) 1.05730(11) 0.11566(10) 0.0317(6) Uani 1 1 d . .
F114 F 0.67300(12) 1.11869(9) 0.07148(9) 0.0269(6) Uani 1 1 d . .
F115 F 0.55280(11) 1.08489(9) 0.06369(8) 0.0191(5) Uani 1 1 d . .
F121 F 0.51409(11) 1.08672(9) 0.16157(8) 0.0184(5) Uani 1 1 d . .
F122 F 0.42600(14) 1.15312(10) 0.13183(9) 0.0343(7) Uani 1 1 d . .
F123 F 0.32916(16) 1.13252(13) 0.04169(10) 0.0536(9) Uani 1 1 d . .
F124 F 0.32462(14) 1.04292(12) -0.01900(9) 0.0421(8) Uani 1 1 d . .
F125 F 0.41089(12) 0.97539(10) 0.00946(8) 0.0289(6) Uani 1 1 d . .
F131 F 0.39382(11) 0.92162(11) 0.10884(9) 0.0276(6) Uani 1 1 d . .
F132 F 0.33476(13) 0.82066(12) 0.06351(10) 0.0437(8) Uani 1 1 d . .
F133 F 0.38277(15) 0.76674(11) 0.00491(10) 0.0434(8) Uani 1 1 d . .
F134 F 0.49333(13) 0.81736(10) -0.00523(9) 0.0322(6) Uani 1 1 d . .
F135 F 0.55495(11) 0.91624(9) 0.04075(8) 0.0200(5) Uani 1 1 d . .
F141 F 0.61548(11) 0.97151(9) 0.33642(8) 0.0185(5) Uani 1 1 d . .
F142 F 0.65610(12) 0.96511(10) 0.43100(8) 0.0269(6) Uani 1 1 d . .
F143 F 0.61227(13) 1.02473(11) 0.48822(8) 0.0333(6) Uani 1 1 d . .
F144 F 0.51545(12) 1.08528(10) 0.44547(8) 0.0276(6) Uani 1 1 d . .
F145 F 0.46266(10) 1.08339(9) 0.34768(8) 0.0182(5) Uani 1 1 d . .
F151 F 0.62372(10) 1.09545(9) 0.30108(8) 0.0171(5) Uani 1 1 d . .
F152 F 0.64491(12) 1.19887(10) 0.27429(9) 0.0275(6) Uani 1 1 d . .
F153 F 0.54446(14) 1.25628(10) 0.23496(9) 0.0337(6) Uani 1 1 d . .
F154 F 0.42256(13) 1.20860(10) 0.22518(10) 0.0336(6) Uani 1 1 d . .
F155 F 0.39867(11) 1.10448(9) 0.24842(9) 0.0219(5) Uani 1 1 d . .
F161 F 0.43555(11) 0.95398(9) 0.33508(8) 0.0183(5) Uani 1 1 d . .
F162 F 0.31682(12) 0.90011(10) 0.29468(9) 0.0293(6) Uani 1 1 d . .
F163 F 0.24472(11) 0.90522(10) 0.19791(9) 0.0292(6) Uani 1 1 d . .
F164 F 0.29755(11) 0.96848(9) 0.14309(8) 0.0219(5) Uani 1 1 d . .
F165 F 0.41571(10) 1.02942(9) 0.18400(8) 0.0158(5) Uani 1 1 d . .
F171 F 0.44644(10) 0.89601(8) 0.20123(8) 0.0176(5) Uani 1 1 d . .
F172 F 0.32718(11) 0.83921(9) 0.16522(9) 0.0257(6) Uani 1 1 d . .
F173 F 0.30383(11) 0.72489(10) 0.15348(10) 0.0314(6) Uani 1 1 d . .
F174 F 0.40595(11) 0.66711(9) 0.17984(9) 0.0240(5) Uani 1 1 d . .
F175 F 0.52790(10) 0.72347(8) 0.21563(8) 0.0173(5) Uani 1 1 d . .
F181 F 0.51713(12) 0.88141(10) 0.29908(9) 0.0259(6) Uani 1 1 d . .
F182 F 0.55994(17) 0.86810(13) 0.39386(10) 0.0532(9) Uani 1 1 d . .
F183 F 0.65202(17) 0.80239(14) 0.43343(10) 0.0632(11) Uani 1 1 d . U
F184 F 0.69242(14) 0.74272(12) 0.37359(11) 0.0527(9) Uani 1 1 d . .
F185 F 0.65321(12) 0.75675(10) 0.27940(9) 0.0287(6) Uani 1 1 d . .
F191 F 0.70394(10) 0.86250(9) 0.27303(8) 0.0200(5) Uani 1 1 d . .
F192 F 0.78027(11) 0.86096(10) 0.22303(10) 0.0308(6) Uani 1 1 d . .
F193 F 0.73006(13) 0.81976(11) 0.12717(11) 0.0366(7) Uani 1 1 d . .
F194 F 0.60045(12) 0.78278(10) 0.08257(9) 0.0270(6) Uani 1 1 d . .
F195 F 0.52099(10) 0.78918(9) 0.12911(8) 0.0157(5) Uani 1 1 d . .
O4 O 0.51973(12) 0.97649(10) 0.15805(9) 0.0125(6) Uani 1 1 d . .
O5 O 0.53394(12) 1.00283(10) 0.25629(9) 0.0106(5) Uani 1 1 d . .
O6 O 0.57341(12) 0.89999(10) 0.23358(9) 0.0116(5) Uani 1 1 d . .
N2 N 0.64743(15) 1.00895(12) 0.23496(11) 0.0106(7) Uani 1 1 d . .
C4 C 0.51194(18) 0.98177(15) 0.10959(13) 0.0105(8) Uani 1 1 d . .
C5 C 0.50266(18) 1.02899(14) 0.28109(13) 0.0094(8) Uani 1 1 d . .
C6 C 0.56583(18) 0.84160(15) 0.23207(13) 0.0098(8) Uani 1 1 d . .
C110 C 0.57919(18) 1.00399(15) 0.10734(13) 0.0107(8) Uani 1 1 d . .
C111 C 0.62996(18) 0.97394(15) 0.12852(14) 0.0120(8) Uani 1 1 d . .
C112 C 0.69235(19) 0.99055(16) 0.13155(14) 0.0164(9) Uani 1 1 d . .
C113 C 0.70767(19) 1.04039(17) 0.11288(15) 0.0189(9) Uani 1 1 d . .
C114 C 0.6594(2) 1.07108(16) 0.09105(14) 0.0174(9) Uani 1 1 d . .
C115 C 0.5968(2) 1.05262(15) 0.08778(13) 0.0145(8) Uani 1 1 d . .
C120 C 0.46364(19) 1.02391(16) 0.08904(14) 0.0137(8) Uani 1 1 d . .
C121 C 0.46603(19) 1.07181(16) 0.11737(14) 0.0158(9) Uani 1 1 d . .
C122 C 0.4214(2) 1.10788(17) 0.10204(15) 0.0237(10) Uani 1 1 d . .
C123 C 0.3728(2) 1.0980(2) 0.05644(16) 0.0307(11) Uani 1 1 d . .
C124 C 0.3704(2) 1.0527(2) 0.02653(15) 0.0283(11) Uani 1 1 d . .
C125 C 0.4157(2) 1.01734(17) 0.04271(14) 0.0194(9) Uani 1 1 d . .
C130 C 0.48056(19) 0.92267(16) 0.08062(13) 0.0144(8) Uani 1 1 d . .
C131 C 0.4231(2) 0.89581(17) 0.08389(14) 0.0190(9) Uani 1 1 d . .
C132 C 0.3906(2) 0.84400(19) 0.05912(16) 0.0271(10) Uani 1 1 d . .
C133 C 0.4142(2) 0.81692(18) 0.02918(16) 0.0278(11) Uani 1 1 d . .
C134 C 0.4700(2) 0.84202(17) 0.02465(14) 0.0235(10) Uani 1 1 d . .
C135 C 0.5019(2) 0.89405(16) 0.04958(14) 0.0155(8) Uani 1 1 d . .
C140 C 0.53616(18) 1.02806(15) 0.33700(13) 0.0114(8) Uani 1 1 d . .
C141 C 0.58677(19) 0.99939(16) 0.36043(14) 0.0147(8) Uani 1 1 d . .
C142 C 0.61039(19) 0.99697(17) 0.41059(14) 0.0180(9) Uani 1 1 d . .
C143 C 0.5875(2) 1.02610(18) 0.43959(14) 0.0209(9) Uani 1 1 d . .
C144 C 0.5387(2) 1.05654(17) 0.41786(14) 0.0189(9) Uani 1 1 d . .
C145 C 0.51352(19) 1.05654(15) 0.36768(14) 0.0142(8) Uani 1 1 d . .
C150 C 0.50961(18) 1.09264(15) 0.27145(13) 0.0111(8) Uani 1 1 d . .
C151 C 0.57187(19) 1.12074(16) 0.28007(13) 0.0133(8) Uani 1 1 d . .
C152 C 0.5841(2) 1.17486(16) 0.26757(15) 0.0199(9) Uani 1 1 d . .
C153 C 0.5334(2) 1.20383(16) 0.24834(15) 0.0231(10) Uani 1 1 d . .
C154 C 0.4719(2) 1.17955(17) 0.24269(15) 0.0215(9) Uani 1 1 d . .
C155 C 0.46034(19) 1.12476(16) 0.25467(14) 0.0168(9) Uani 1 1 d . .
C160 C 0.43172(18) 0.99735(15) 0.26215(13) 0.0108(8) Uani 1 1 d . .
C161 C 0.40396(18) 0.96202(15) 0.28819(14) 0.0135(8) Uani 1 1 d . .
C162 C 0.3415(2) 0.93225(17) 0.26719(15) 0.0198(9) Uani 1 1 d . .
C163 C 0.30494(19) 0.93472(16) 0.21892(16) 0.0187(9) Uani 1 1 d . .
C164 C 0.33133(18) 0.96742(16) 0.19100(14) 0.0149(8) Uani 1 1 d . .
C165 C 0.39271(18) 0.99780(15) 0.21286(14) 0.0125(8) Uani 1 1 d . .
C170 C 0.49357(18) 0.81215(15) 0.20820(13) 0.0111(8) Uani 1 1 d . .
C171 C 0.44030(19) 0.83918(15) 0.19554(14) 0.0139(8) Uani 1 1 d . .
C172 C 0.37743(19) 0.81044(16) 0.17692(15) 0.0177(9) Uani 1 1 d . .
C173 C 0.36501(19) 0.75230(17) 0.17119(16) 0.0200(9) Uani 1 1 d . .
C174 C 0.4166(2) 0.72355(15) 0.18454(15) 0.0164(9) Uani 1 1 d . .
C175 C 0.47880(19) 0.75317(16) 0.20269(13) 0.0128(8) Uani 1 1 d . .
C180 C 0.58813(19) 0.82466(16) 0.28527(14) 0.0163(9) Uani 1 1 d . .
C181 C 0.5639(2) 0.84961(17) 0.31641(15) 0.0225(10) Uani 1 1 d . .
C182 C 0.5849(3) 0.8425(2) 0.36551(16) 0.0346(12) Uani 1 1 d . .
C183 C 0.6297(3) 0.8081(2) 0.38510(17) 0.0402(14) Uani 1 1 d . .
C184 C 0.6505(2) 0.7785(2) 0.35528(18) 0.0365(13) Uani 1 1 d . .
C185 C 0.6300(2) 0.78669(17) 0.30598(16) 0.0240(10) Uani 1 1 d . .
C190 C 0.60810(18) 0.82541(15) 0.20415(14) 0.0115(8) Uani 1 1 d . .
C191 C 0.67578(19) 0.84249(15) 0.22572(15) 0.0158(9) Uani 1 1 d . .
C192 C 0.71670(19) 0.84131(16) 0.20079(17) 0.0203(9) Uani 1 1 d . .
C193 C 0.6913(2) 0.82087(17) 0.15250(18) 0.0243(10) Uani 1 1 d . .
C194 C 0.6259(2) 0.80186(16) 0.12995(15) 0.0179(9) Uani 1 1 d . .
C195 C 0.58514(18) 0.80515(15) 0.15539(14) 0.0135(8) Uani 1 1 d . .
C480 C 0.70022(18) 0.98602(16) 0.25952(14) 0.0141(8) Uani 1 1 d . .
H480 H 0.694199 0.950161 0.271358 0.017 Uiso 1 1 calc R .
C481 C 0.7626(2) 1.01258(18) 0.26814(15) 0.0210(9) Uani 1 1 d . .
H481 H 0.798722 0.994489 0.284234 0.025 Uiso 1 1 calc R .
C482 C 0.7720(2) 1.06581(18) 0.25306(15) 0.0228(10) Uani 1 1 d . .
H482 H 0.814553 1.084985 0.258678 0.027 Uiso 1 1 calc R .
C483 C 0.7185(2) 1.09065(17) 0.22973(14) 0.0187(9) Uani 1 1 d . .
H483 H 0.723773 1.127711 0.219882 0.022 Uiso 1 1 calc R .
C484 C 0.65742(19) 1.06127(16) 0.22086(13) 0.0144(8) Uani 1 1 d . .
H484 H 0.620763 1.078434 0.204142 0.017 Uiso 1 1 calc R .
Al5 Al 1.36369(5) 0.54756(4) 0.81939(4) 0.0080(2) Uani 1 1 d . .
F381 F 1.20250(11) 0.51907(11) 0.71273(8) 0.0261(6) Uani 1 1 d . .
F382 F 1.13341(14) 0.42339(13) 0.66151(11) 0.0521(9) Uani 1 1 d . .
F383 F 1.17212(17) 0.37192(13) 0.59583(11) 0.0602(10) Uani 1 1 d . .
F384 F 1.28439(14) 0.41787(11) 0.58576(9) 0.0391(7) Uani 1 1 d . .
F385 F 1.35669(11) 0.51001(10) 0.63880(8) 0.0236(5) Uani 1 1 d . .
F391 F 1.22275(12) 0.57683(10) 0.61350(8) 0.0272(6) Uani 1 1 d . .
F392 F 1.14166(12) 0.64926(12) 0.58977(9) 0.0338(6) Uani 1 1 d . .
F393 F 1.15227(14) 0.73644(12) 0.65449(10) 0.0420(7) Uani 1 1 d . .
F394 F 1.24770(12) 0.74844(10) 0.74517(9) 0.0259(6) Uani 1 1 d . .
F395 F 1.33126(10) 0.67727(9) 0.77041(8) 0.0162(5) Uani 1 1 d . .
F401 F 1.36817(11) 0.67829(9) 0.67058(8) 0.0183(5) Uani 1 1 d . .
F402 F 1.48764(11) 0.70575(10) 0.67525(9) 0.0257(6) Uani 1 1 d . .
F403 F 1.57792(11) 0.63810(11) 0.71421(10) 0.0327(6) Uani 1 1 d . .
F404 F 1.54316(11) 0.54031(10) 0.74952(10) 0.0299(6) Uani 1 1 d . .
F405 F 1.42223(11) 0.51183(9) 0.74620(8) 0.0184(5) Uani 1 1 d . .
F411 F 1.26545(11) 0.66370(9) 0.94751(8) 0.0202(5) Uani 1 1 d . .
F412 F 1.30927(12) 0.66280(11) 1.04480(8) 0.0273(6) Uani 1 1 d . .
F413 F 1.39784(12) 0.59671(11) 1.09003(8) 0.0294(6) Uani 1 1 d . .
F414 F 1.44825(11) 0.53687(9) 1.03701(8) 0.0206(5) Uani 1 1 d . .
F415 F 1.41374(10) 0.54345(8) 0.94231(8) 0.0146(5) Uani 1 1 d . .
F421 F 1.21270(10) 0.69040(9) 0.85201(8) 0.0183(5) Uani 1 1 d . .
F422 F 1.24783(12) 0.79562(9) 0.83656(9) 0.0267(6) Uani 1 1 d . .
F423 F 1.37372(13) 0.83692(9) 0.85167(9) 0.0282(6) Uani 1 1 d . .
F424 F 1.46664(11) 0.77142(10) 0.88953(9) 0.0252(6) Uani 1 1 d . .
F425 F 1.43383(10) 0.66631(9) 0.90877(8) 0.0161(5) Uani 1 1 d . .
F431 F 1.23101(11) 0.53168(9) 0.93070(8) 0.0203(5) Uani 1 1 d . .
F432 F 1.11058(12) 0.48345(10) 0.88484(9) 0.0296(6) Uani 1 1 d . .
F433 F 1.04477(11) 0.49720(10) 0.78860(9) 0.0267(6) Uani 1 1 d . .
F434 F 1.10609(11) 0.56261(10) 0.74014(8) 0.0213(5) Uani 1 1 d . .
F435 F 1.22732(10) 0.61663(9) 0.78670(8) 0.0153(5) Uani 1 1 d . .
F441 F 1.32047(10) 0.45292(9) 0.89628(8) 0.0151(5) Uani 1 1 d . .
F442 F 1.37031(11) 0.43222(10) 0.98911(8) 0.0220(5) Uani 1 1 d . .
F443 F 1.46416(11) 0.36566(10) 1.01950(8) 0.0258(6) Uani 1 1 d . .
F444 F 1.49943(11) 0.31439(9) 0.95249(9) 0.0251(6) Uani 1 1 d . .
F445 F 1.45192(11) 0.33450(9) 0.85997(9) 0.0207(5) Uani 1 1 d . .
F451 F 1.32127(11) 0.30226(9) 0.80466(8) 0.0184(5) Uani 1 1 d . .
F452 F 1.19865(11) 0.24736(9) 0.77406(8) 0.0207(5) Uani 1 1 d . .
F453 F 1.09826(11) 0.30608(10) 0.75096(9) 0.0243(5) Uani 1 1 d . .
F454 F 1.12344(11) 0.42079(9) 0.76389(9) 0.0227(5) Uani 1 1 d . .
F455 F 1.24336(11) 0.47612(9) 0.79831(8) 0.0198(5) Uani 1 1 d . .
F461 F 1.30571(12) 0.36957(10) 0.71784(8) 0.0252(6) Uani 1 1 d . .
F462 F 1.37700(15) 0.36473(11) 0.66442(10) 0.0420(7) Uani 1 1 d . .
F463 F 1.50759(15) 0.40035(12) 0.70286(12) 0.0455(8) Uani 1 1 d . .
F464 F 1.56704(12) 0.43913(11) 0.79890(11) 0.0353(7) Uani 1 1 d . .
F465 F 1.49752(11) 0.44377(10) 0.85385(9) 0.0243(5) Uani 1 1 d . .
O13 O 1.33080(12) 0.56726(10) 0.76130(9) 0.0116(5) Uani 1 1 d . .
O14 O 1.33925(12) 0.57843(10) 0.86058(9) 0.0105(5) Uani 1 1 d . .
O15 O 1.36983(13) 0.47832(10) 0.82720(10) 0.0154(6) Uani 1 1 d . .
N5 N 1.45506(15) 0.58463(13) 0.84286(11) 0.0110(7) Uani 1 1 d . .
C13 C 1.32227(18) 0.57433(15) 0.71306(13) 0.0115(8) Uani 1 1 d . .
C14 C 1.30833(18) 0.60685(15) 0.88403(13) 0.0099(8) Uani 1 1 d . .
C15 C 1.36092(19) 0.42002(15) 0.82210(14) 0.0134(8) Uani 1 1 d . .
C380 C 1.28585(19) 0.51723(16) 0.68161(14) 0.0153(8) Uani 1 1 d . .
C381 C 1.2275(2) 0.49335(18) 0.68470(15) 0.0218(9) Uani 1 1 d . .
C382 C 1.1896(2) 0.4446(2) 0.65667(17) 0.0319(11) Uani 1 1 d . .
C383 C 1.2089(3) 0.41884(19) 0.62367(17) 0.0357(12) Uani 1 1 d . .
C384 C 1.2657(2) 0.44134(18) 0.61879(16) 0.0282(11) Uani 1 1 d . .
C385 C 1.3032(2) 0.48999(16) 0.64748(14) 0.0174(9) Uani 1 1 d . .
C390 C 1.27745(18) 0.61950(16) 0.69520(13) 0.0120(8) Uani 1 1 d . .
C391 C 1.22956(19) 0.61689(17) 0.64904(14) 0.0173(9) Uani 1 1 d . .
C392 C 1.1875(2) 0.65514(19) 0.63515(15) 0.0221(10) Uani 1 1 d . .
C393 C 1.1925(2) 0.69930(18) 0.66740(15) 0.0221(10) Uani 1 1 d . .
C394 C 1.2410(2) 0.70502(17) 0.71324(15) 0.0189(9) Uani 1 1 d . .
C395 C 1.28303(18) 0.66651(16) 0.72626(13) 0.0128(8) Uani 1 1 d . .
C400 C 1.38915(18) 0.59343(15) 0.70957(13) 0.0119(8) Uani 1 1 d . .
C401 C 1.40900(19) 0.64223(16) 0.69142(13) 0.0131(8) Uani 1 1 d . .
C402 C 1.47189(19) 0.65734(16) 0.69316(14) 0.0174(9) Uani 1 1 d . .
C403 C 1.51762(19) 0.62358(17) 0.71278(15) 0.0198(9) Uani 1 1 d . .
C404 C 1.49975(19) 0.57436(17) 0.73065(15) 0.0179(9) Uani 1 1 d . .
C405 C 1.43754(19) 0.56098(15) 0.72884(14) 0.0144(8) Uani 1 1 d . .
C410 C 1.33668(18) 0.60349(15) 0.94005(14) 0.0124(8) Uani 1 1 d . .
C411 C 1.31303(19) 0.63387(16) 0.96915(14) 0.0151(8) Uani 1 1 d . .
C412 C 1.33317(19) 0.63243(17) 1.01888(14) 0.0171(9) Uani 1 1 d . .
C413 C 1.37822(19) 0.59923(17) 1.04186(14) 0.0182(9) Uani 1 1 d . .
C414 C 1.40330(19) 0.56878(16) 1.01467(15) 0.0174(9) Uani 1 1 d . .
C415 C 1.38375(18) 0.57236(15) 0.96463(14) 0.0124(8) Uani 1 1 d . .
C420 C 1.32103(18) 0.67110(15) 0.87687(13) 0.0113(8) Uani 1 1 d . .
C421 C 1.27582(19) 0.70734(16) 0.86103(14) 0.0148(8) Uani 1 1 d . .
C422 C 1.2937(2) 0.76268(16) 0.85334(14) 0.0181(9) Uani 1 1 d . .
C423 C 1.3570(2) 0.78381(16) 0.86175(15) 0.0198(9) Uani 1 1 d . .
C424 C 1.40423(19) 0.75077(16) 0.87996(14) 0.0162(9) Uani 1 1 d . .
C425 C 1.38567(19) 0.69577(15) 0.88822(13) 0.0129(8) Uani 1 1 d . .
C430 C 1.23513(18) 0.57934(15) 0.86150(14) 0.0117(8) Uani 1 1 d . .
C431 C 1.20307(19) 0.54298(16) 0.88404(14) 0.0147(8) Uani 1 1 d . .
C432 C 1.13934(19) 0.51621(16) 0.85992(15) 0.0171(9) Uani 1 1 d . .
C433 C 1.10610(18) 0.52328(16) 0.81192(15) 0.0167(9) Uani 1 1 d . .
C434 C 1.13692(19) 0.55720(16) 0.78757(14) 0.0151(8) Uani 1 1 d . .
C435 C 1.19970(18) 0.58423(15) 0.81253(14) 0.0114(8) Uani 1 1 d . .
C440 C 1.38855(18) 0.39978(15) 0.87415(14) 0.0144(8) Uani 1 1 d . .
C441 C 1.36801(18) 0.42104(15) 0.90923(15) 0.0145(8) Uani 1 1 d . .
C442 C 1.39255(19) 0.41057(16) 0.95735(15) 0.0166(9) Uani 1 1 d . .
C443 C 1.43829(19) 0.37526(17) 0.97266(15) 0.0188(9) Uani 1 1 d . .
C444 C 1.45622(18) 0.34957(16) 0.93855(15) 0.0158(9) Uani 1 1 d . U
C445 C 1.43166(19) 0.36151(16) 0.89077(15) 0.0165(9) Uani 1 1 d . .
C450 C 1.28888(19) 0.39145(15) 0.80171(13) 0.0133(8) Uani 1 1 d . .
C451 C 1.27299(19) 0.33256(16) 0.79515(14) 0.0134(8) Uani 1 1 d . .
C452 C 1.2106(2) 0.30385(15) 0.77882(14) 0.0161(9) Uani 1 1 d . .
C453 C 1.15940(19) 0.33324(16) 0.76745(14) 0.0164(9) Uani 1 1 d . .
C454 C 1.17303(19) 0.39149(17) 0.77418(14) 0.0169(9) Uani 1 1 d . .
C455 C 1.23615(19) 0.41918(15) 0.79148(14) 0.0133(8) Uani 1 1 d . .
C460 C 1.3982(2) 0.40537(15) 0.78923(15) 0.0165(9) Uani 1 1 d . .
C461 C 1.3706(2) 0.38593(16) 0.74108(16) 0.0204(9) Uani 1 1 d . .
C462 C 1.4071(2) 0.38276(18) 0.71157(16) 0.0273(11) Uani 1 1 d . .
C463 C 1.4732(2) 0.40110(18) 0.73173(18) 0.0283(11) Uani 1 1 d . .
C464 C 1.5027(2) 0.42011(17) 0.77930(18) 0.0263(11) Uani 1 1 d . .
C465 C 1.46575(19) 0.42288(16) 0.80791(15) 0.0165(9) Uani 1 1 d . U
C510 C 1.50253(18) 0.56180(17) 0.87630(14) 0.0153(8) Uani 1 1 d . .
H510 H 1.491016 0.527252 0.888229 0.018 Uiso 1 1 calc R .
C511 C 1.5671(2) 0.58717(19) 0.89359(15) 0.0232(10) Uani 1 1 d . .
H511 H 1.599487 0.569670 0.916337 0.028 Uiso 1 1 calc R .
C512 C 1.5842(2) 0.63807(19) 0.87754(15) 0.0245(10) Uani 1 1 d . .
H512 H 1.628357 0.655960 0.888869 0.029 Uiso 1 1 calc R .
C513 C 1.5358(2) 0.66273(18) 0.84458(15) 0.0208(9) Uani 1 1 d . .
H513 H 1.546057 0.698245 0.833561 0.025 Uiso 1 1 calc R .
C514 C 1.47242(18) 0.63480(16) 0.82809(13) 0.0131(8) Uani 1 1 d . .
H514 H 1.439490 0.651697 0.805264 0.016 Uiso 1 1 calc R .

loop_
_atom_site_aniso_label
_atom_site_aniso_U_11
_atom_site_aniso_U_22
_atom_site_aniso_U_33
_atom_site_aniso_U_23
_atom_site_aniso_U_13
_atom_site_aniso_U_12
Al1 0.0123(6) 0.0116(6) 0.0117(6) 0.0014(5) 0.0058(5) 0.0017(5)
F21 0.0254(13) 0.0187(12) 0.0206(13) -0.0022(10) 0.0006(11) 0.0036(10)
F22 0.0512(18) 0.0244(14) 0.0355(16) -0.0036(12) 0.0113(14) 0.0201(13)
F23 0.057(2) 0.055(2) 0.0385(17) 0.0034(14) 0.0066(15) 0.0450(17)
F24 0.0384(16) 0.0525(18) 0.0198(14) 0.0002(12) -0.0029(12) 0.0284(14)
F25 0.0388(15) 0.0331(15) 0.0125(12) -0.0031(11) 0.0004(11) 0.0207(12)
F31 0.0257(13) 0.0226(13) 0.0271(14) -0.0040(10) 0.0150(11) 0.0038(11)
F32 0.0564(18) 0.0224(14) 0.0328(15) -0.0086(12) 0.0218(14) 0.0070(13)
F33 0.078(2) 0.0231(15) 0.0381(17) -0.0145(13) 0.0220(17) -0.0238(15)
F34 0.0365(16) 0.0507(18) 0.0308(16) -0.0096(13) 0.0103(13) -0.0289(14)
F35 0.0167(13) 0.0390(15) 0.0249(14) -0.0034(11) 0.0088(11) -0.0035(11)
F41 0.0193(12) 0.0166(12) 0.0194(12) 0.0089(10) 0.0087(10) 0.0056(10)
F42 0.0179(13) 0.0323(14) 0.0369(15) 0.0129(12) 0.0110(12) 0.0100(11)
F43 0.0171(13) 0.0414(16) 0.0475(17) 0.0127(13) 0.0149(13) -0.0049(12)
F44 0.0337(15) 0.0237(14) 0.0301(14) 0.0127(11) 0.0149(12) -0.0032(11)
F45 0.0254(13) 0.0165(12) 0.0204(12) 0.0087(10) 0.0084(11) 0.0064(10)
F51 0.0239(14) 0.0272(14) 0.0311(14) 0.0060(11) 0.0052(12) 0.0082(11)
F52 0.0506(19) 0.0445(18) 0.0335(17) 0.0192(14) -0.0040(15) -0.0069(15)
F53 0.125(3) 0.072(2) 0.0148(16) 0.0027(15) 0.0207(19) -0.017(2)
F54 0.121(3) 0.058(2) 0.051(2) -0.0121(17) 0.065(2) 0.005(2)
F55 0.0477(17) 0.0316(15) 0.0479(18) -0.0009(13) 0.0344(15) 0.0117(13)
F61 0.0214(13) 0.0228(13) 0.0244(13) -0.0018(10) 0.0077(11) 0.0005(10)
F62 0.0423(17) 0.0270(15) 0.0379(16) -0.0027(12) 0.0144(14) -0.0169(13)
F63 0.079(2) 0.0131(13) 0.0369(17) 0.0045(12) 0.0151(16) -0.0001(14)
F64 0.060(2) 0.0271(15) 0.0448(18) 0.0014(13) 0.0062(15) 0.0267(14)
F65 0.0234(14) 0.0267(14) 0.0455(17) -0.0043(12) 0.0098(13) 0.0117(11)
F71 0.0217(13) 0.0254(13) 0.0233(13) -0.0006(10) 0.0077(11) 0.0033(10)
F72 0.0190(13) 0.0379(16) 0.0347(16) -0.0144(12) 0.0011(12) 0.0062(11)
F73 0.0154(13) 0.0382(16) 0.062(2) -0.0197(14) 0.0119(13) -0.0056(12)
F74 0.0305(15) 0.0280(15) 0.067(2) 0.0024(14) 0.0263(15) -0.0064(12)
F75 0.0249(13) 0.0250(13) 0.0335(15) 0.0053(11) 0.0179(12) 0.0023(11)
F81 0.0250(13) 0.0158(12) 0.0244(13) 0.0077(10) 0.0122(11) 0.0099(10)
F82 0.0358(15) 0.0234(13) 0.0304(14) 0.0168(11) 0.0126(12) 0.0129(11)
F83 0.0618(19) 0.0382(16) 0.0190(14) 0.0152(12) 0.0198(14) 0.0162(14)
F84 0.0474(16) 0.0288(14) 0.0253(14) 0.0066(11) 0.0267(13) 0.0126(12)
F85 0.0221(13) 0.0218(12) 0.0190(12) 0.0047(10) 0.0112(10) 0.0100(10)
F91 0.0162(12) 0.0185(12) 0.0282(13) 0.0015(10) 0.0063(11) 0.0073(10)
F92 0.0124(12) 0.0390(15) 0.0307(14) -0.0030(12) 0.0048(11) 0.0089(11)
F93 0.0207(13) 0.0366(15) 0.0303(14) -0.0123(12) 0.0114(12) -0.0096(11)
F94 0.0367(15) 0.0156(13) 0.0369(15) -0.0045(11) 0.0186(13) -0.0059(11)
F95 0.0251(13) 0.0147(12) 0.0304(14) 0.0028(10) 0.0140(11) 0.0051(10)
F101 0.0172(12) 0.0260(13) 0.0163(12) -0.0017(10) 0.0077(10) 0.0012(10)
F102 0.0321(14) 0.0295(14) 0.0210(13) -0.0052(11) 0.0172(12) -0.0030(11)
F103 0.0292(14) 0.0302(14) 0.0450(16) -0.0007(12) 0.0292(13) 0.0061(11)
F104 0.0134(12) 0.0302(14) 0.0359(15) 0.0022(11) 0.0079(11) 0.0029(10)
F105 0.0176(12) 0.0219(12) 0.0139(12) 0.0027(10) 0.0023(10) 0.0029(10)
O1 0.0147(14) 0.0164(14) 0.0084(13) 0.0030(11) 0.0045(11) 0.0011(11)
O2 0.0169(14) 0.0176(15) 0.0168(14) -0.0032(11) 0.0073(12) 0.0036(12)
O3 0.0153(14) 0.0132(14) 0.0163(14) 0.0002(11) 0.0086(12) 0.0025(11)
N1 0.0155(17) 0.0141(17) 0.0102(16) -0.0012(13) 0.0034(14) 0.0028(14)
C1 0.017(2) 0.014(2) 0.013(2) 0.0035(16) 0.0063(17) 0.0031(16)
C2 0.015(2) 0.020(2) 0.016(2) -0.0033(17) 0.0092(17) 0.0038(17)
C3 0.014(2) 0.0107(19) 0.016(2) 0.0028(15) 0.0082(17) 0.0031(15)
C20 0.016(2) 0.015(2) 0.017(2) 0.0054(16) 0.0077(18) 0.0040(16)
C21 0.019(2) 0.019(2) 0.016(2) 0.0001(17) 0.0036(18) 0.0002(17)
C22 0.035(3) 0.015(2) 0.030(3) -0.0006(19) 0.017(2) 0.0114(19)
C23 0.029(3) 0.034(3) 0.023(2) 0.007(2) 0.007(2) 0.021(2)
C24 0.028(2) 0.036(3) 0.017(2) 0.0019(19) 0.006(2) 0.016(2)
C25 0.024(2) 0.022(2) 0.015(2) 0.0005(17) 0.0079(18) 0.0076(18)
C30 0.017(2) 0.019(2) 0.0104(19) 0.0037(16) 0.0044(17) 0.0025(17)
C31 0.023(2) 0.016(2) 0.015(2) 0.0053(17) 0.0059(18) 0.0054(18)
C32 0.039(3) 0.017(2) 0.018(2) 0.0027(18) 0.010(2) 0.007(2)
C33 0.050(3) 0.014(2) 0.017(2) -0.0043(18) 0.008(2) -0.011(2)
C34 0.027(3) 0.032(3) 0.020(2) 0.001(2) 0.003(2) -0.013(2)
C35 0.023(2) 0.024(2) 0.016(2) -0.0002(18) 0.0076(19) 0.0020(19)
C40 0.019(2) 0.015(2) 0.0075(19) 0.0004(15) 0.0039(17) 0.0028(17)
C41 0.021(2) 0.012(2) 0.011(2) 0.0028(16) 0.0077(17) -0.0012(16)
C42 0.019(2) 0.022(2) 0.016(2) 0.0023(17) 0.0039(18) 0.0077(18)
C43 0.021(2) 0.024(2) 0.024(2) 0.0032(19) 0.013(2) -0.0042(19)
C44 0.026(2) 0.016(2) 0.018(2) 0.0038(17) 0.0090(19) -0.0046(18)
C45 0.019(2) 0.017(2) 0.0089(19) 0.0023(16) 0.0030(17) 0.0019(17)
C50 0.025(2) 0.014(2) 0.018(2) -0.0006(17) 0.0088(19) -0.0025(17)
C51 0.030(3) 0.018(2) 0.026(2) 0.0036(18) 0.013(2) -0.0004(19)
C52 0.038(3) 0.029(3) 0.025(3) 0.008(2) -0.001(2) -0.006(2)
C53 0.071(4) 0.036(3) 0.019(3) 0.000(2) 0.019(3) -0.014(3)
C54 0.063(4) 0.031(3) 0.032(3) -0.007(2) 0.031(3) -0.003(3)
C55 0.039(3) 0.022(2) 0.029(3) -0.003(2) 0.022(2) 0.000(2)
C60 0.024(2) 0.012(2) 0.018(2) -0.0004(16) 0.0101(18) 0.0017(17)
C61 0.025(2) 0.021(2) 0.014(2) -0.0048(17) 0.0057(18) 0.0043(18)
C62 0.035(3) 0.020(2) 0.020(2) -0.0077(18) 0.011(2) -0.010(2)
C63 0.051(3) 0.013(2) 0.025(3) -0.0001(19) 0.010(2) 0.002(2)
C64 0.044(3) 0.014(2) 0.028(3) 0.0002(19) 0.007(2) 0.013(2)
C65 0.024(2) 0.023(2) 0.023(2) -0.0051(19) 0.007(2) 0.0068(19)
C70 0.012(2) 0.017(2) 0.025(2) -0.0056(17) 0.0106(18) 0.0030(16)
C71 0.018(2) 0.018(2) 0.027(2) -0.0019(18) 0.0129(19) 0.0052(17)
C72 0.016(2) 0.026(2) 0.031(3) -0.010(2) 0.005(2) 0.0052(19)
C73 0.015(2) 0.024(2) 0.046(3) -0.013(2) 0.009(2) 0.0008(19)
C74 0.019(2) 0.018(2) 0.053(3) -0.004(2) 0.022(2) -0.0010(18)
C75 0.022(2) 0.017(2) 0.033(3) 0.0019(19) 0.014(2) 0.0072(18)
C80 0.017(2) 0.0106(19) 0.016(2) -0.0007(16) 0.0064(17) -0.0022(16)
C81 0.019(2) 0.012(2) 0.022(2) 0.0033(17) 0.0094(18) 0.0035(17)
C82 0.022(2) 0.017(2) 0.024(2) 0.0126(18) 0.0088(19) 0.0060(18)
C83 0.036(3) 0.019(2) 0.013(2) 0.0056(17) 0.012(2) 0.0035(19)
C84 0.030(2) 0.018(2) 0.021(2) 0.0003(18) 0.015(2) 0.0033(19)
C85 0.021(2) 0.012(2) 0.022(2) 0.0083(17) 0.0106(18) 0.0072(17)
C90 0.018(2) 0.014(2) 0.016(2) 0.0025(16) 0.0125(17) 0.0025(16)
C91 0.013(2) 0.019(2) 0.015(2) -0.0011(16) 0.0067(17) 0.0025(16)
C92 0.017(2) 0.029(2) 0.020(2) -0.0012(18) 0.0084(19) 0.0074(19)
C93 0.013(2) 0.030(2) 0.019(2) -0.0056(18) 0.0081(18) -0.0060(18)
C94 0.033(3) 0.015(2) 0.020(2) -0.0020(17) 0.019(2) -0.0033(19)
C95 0.015(2) 0.018(2) 0.019(2) 0.0038(17) 0.0098(18) 0.0059(17)
C100 0.017(2) 0.0092(19) 0.017(2) 0.0063(16) 0.0075(17) 0.0025(16)
C101 0.017(2) 0.0111(19) 0.015(2) 0.0021(16) 0.0064(17) 0.0035(16)
C102 0.026(2) 0.015(2) 0.016(2) 0.0019(16) 0.0109(19) 0.0044(17)
C103 0.022(2) 0.013(2) 0.033(3) 0.0056(18) 0.018(2) 0.0069(17)
C104 0.014(2) 0.013(2) 0.028(2) 0.0038(17) 0.0090(18) 0.0032(16)
C105 0.021(2) 0.014(2) 0.018(2) 0.0092(17) 0.0087(18) 0.0061(17)
C470 0.020(2) 0.017(2) 0.017(2) 0.0016(17) 0.0023(18) 0.0012(17)
C471 0.020(2) 0.030(3) 0.025(2) 0.003(2) 0.002(2) 0.0020(19)
C472 0.015(2) 0.037(3) 0.025(2) -0.003(2) 0.006(2) -0.008(2)
C473 0.025(2) 0.020(2) 0.022(2) -0.0014(18) 0.007(2) -0.0053(18)
C474 0.022(2) 0.014(2) 0.017(2) -0.0002(16) 0.0069(18) 0.0008(17)
Al3 0.0100(6) 0.0111(6) 0.0119(6) 0.0025(4) 0.0053(5) 0.0020(4)
F201 0.0268(13) 0.0225(13) 0.0269(13) 0.0108(10) 0.0141(11) 0.0147(11)
F202 0.0242(14) 0.0544(18) 0.0424(17) 0.0125(14) 0.0148(13) 0.0223(13)
F203 0.0188(14) 0.060(2) 0.0505(18) 0.0018(15) 0.0182(13) -0.0024(13)
F204 0.0348(15) 0.0268(14) 0.0432(17) 0.0043(12) 0.0215(13) -0.0072(12)
F205 0.0296(14) 0.0178(12) 0.0233(13) 0.0057(10) 0.0137(11) 0.0032(10)
F211 0.0367(15) 0.0211(13) 0.0131(12) -0.0003(10) 0.0011(11) 0.0114(11)
F212 0.0328(15) 0.0457(17) 0.0237(14) 0.0086(12) -0.0004(12) 0.0214(13)
F213 0.070(2) 0.0497(19) 0.0465(19) 0.0108(15) 0.0174(17) 0.0501(17)
F214 0.065(2) 0.0240(14) 0.0293(15) -0.0004(12) 0.0177(14) 0.0238(14)
F215 0.0331(14) 0.0140(12) 0.0155(12) -0.0025(9) 0.0028(11) 0.0027(10)
F221 0.0264(13) 0.0231(13) 0.0201(13) -0.0020(10) 0.0136(11) 0.0041(10)
F222 0.0566(18) 0.0171(13) 0.0154(13) -0.0022(10) 0.0140(12) 0.0098(12)
F223 0.0537(18) 0.0190(14) 0.0303(15) -0.0089(11) 0.0062(14) -0.0122(13)
F224 0.0295(15) 0.0356(16) 0.0380(16) -0.0035(13) 0.0119(13) -0.0165(12)
F225 0.0185(12) 0.0270(13) 0.0243(13) -0.0018(10) 0.0115(11) 0.0014(10)
F231 0.0205(12) 0.0183(12) 0.0164(12) 0.0033(10) 0.0072(10) 0.0019(10)
F232 0.0179(12) 0.0249(13) 0.0226(13) -0.0009(10) 0.0003(11) 0.0086(10)
F233 0.0136(13) 0.0313(15) 0.0392(16) -0.0070(12) 0.0050(12) -0.0046(11)
F234 0.0266(14) 0.0362(15) 0.0367(16) 0.0013(12) 0.0173(13) -0.0126(12)
F235 0.0244(13) 0.0292(14) 0.0198(13) 0.0066(11) 0.0093(11) -0.0046(11)
F241 0.0231(13) 0.0290(13) 0.0193(12) 0.0026(10) 0.0110(11) 0.0140(11)
F242 0.0287(14) 0.0438(16) 0.0186(13) -0.0040(11) 0.0117(11) 0.0116(12)
F243 0.0295(14) 0.0436(16) 0.0128(13) 0.0010(11) 0.0041(11) 0.0061(12)
F244 0.0197(13) 0.0235(13) 0.0192(13) 0.0050(10) 0.0004(10) 0.0052(10)
F245 0.0176(12) 0.0189(12) 0.0180(12) -0.0002(10) 0.0068(10) 0.0057(10)
F251 0.0153(12) 0.0223(13) 0.0221(13) 0.0020(10) 0.0054(10) 0.0021(10)
F252 0.0276(14) 0.0257(14) 0.0368(15) -0.0013(12) 0.0127(12) -0.0122(11)
F253 0.0571(19) 0.0103(13) 0.0392(16) 0.0019(11) 0.0184(14) -0.0037(12)
F254 0.0449(16) 0.0169(13) 0.0328(15) 0.0037(11) 0.0111(13) 0.0153(12)
F255 0.0207(13) 0.0202(13) 0.0268(13) 0.0009(10) 0.0076(11) 0.0094(10)
F261 0.0185(12) 0.0167(12) 0.0255(13) 0.0028(10) 0.0128(10) 0.0052(10)
F262 0.0297(14) 0.0249(13) 0.0213(13) 0.0002(10) 0.0109(11) 0.0000(11)
F263 0.0179(13) 0.0312(14) 0.0284(15) 0.0063(11) -0.0005(11) -0.0023(11)
F264 0.0173(13) 0.0195(13) 0.0428(16) 0.0050(11) 0.0031(12) 0.0065(10)
F265 0.0264(14) 0.0180(12) 0.0378(15) 0.0010(11) 0.0165(12) 0.0092(10)
F271 0.0268(15) 0.0245(14) 0.069(2) 0.0040(14) 0.0325(15) 0.0034(11)
F272 0.056(2) 0.0478(19) 0.099(3) 0.0101(18) 0.059(2) 0.0134(16)
F273 0.095(3) 0.060(2) 0.066(2) 0.0188(17) 0.069(2) 0.036(2)
F274 0.083(2) 0.0464(18) 0.0256(16) 0.0147(13) 0.0291(16) 0.0381(17)
F275 0.0413(17) 0.0369(15) 0.0212(14) 0.0057(11) 0.0132(12) 0.0162(13)
F281 0.0262(13) 0.0163(12) 0.0284(14) 0.0044(10) 0.0089(11) 0.0081(10)
F282 0.0366(15) 0.0157(13) 0.0300(14) -0.0034(10) 0.0160(12) -0.0029(11)
F283 0.0213(14) 0.0425(16) 0.0317(15) -0.0126(12) 0.0071(12) -0.0032(12)
F284 0.0227(14) 0.0357(15) 0.0327(15) -0.0026(12) 0.0056(12) 0.0150(12)
F285 0.0292(14) 0.0170(13) 0.0343(14) 0.0041(11) 0.0153(12) 0.0132(11)
O7 0.0168(14) 0.0156(14) 0.0104(13) 0.0010(11) 0.0054(11) 0.0044(11)
O8 0.0143(14) 0.0159(14) 0.0151(14) 0.0005(11) 0.0075(12) 0.0045(11)
O9 0.0263(16) 0.0112(14) 0.0346(17) 0.0042(12) 0.0215(14) 0.0052(12)
N3 0.0142(17) 0.0234(19) 0.0120(17) 0.0017(14) 0.0067(14) 0.0029(14)
C7 0.016(2) 0.013(2) 0.0111(19) 0.0009(15) 0.0061(16) 0.0036(16)
C8 0.013(2) 0.015(2) 0.013(2) 0.0021(16) 0.0086(17) 0.0051(16)
C9 0.023(2) 0.0078(19) 0.025(2) 0.0061(16) 0.0151(19) 0.0070(16)
C200 0.014(2) 0.016(2) 0.0079(19) -0.0015(15) 0.0037(16) 0.0027(16)
C201 0.023(2) 0.021(2) 0.013(2) 0.0016(17) 0.0089(18) 0.0032(18)
C202 0.020(2) 0.034(3) 0.019(2) 0.0019(19) 0.0080(19) 0.007(2)
C203 0.018(2) 0.040(3) 0.024(2) -0.003(2) 0.011(2) -0.003(2)
C204 0.027(2) 0.020(2) 0.018(2) -0.0022(18) 0.0115(19) -0.0067(19)
C205 0.022(2) 0.015(2) 0.014(2) 0.0014(16) 0.0065(18) 0.0050(17)
C210 0.0130(19) 0.0105(19) 0.0117(19) 0.0037(15) 0.0062(16) 0.0011(15)
C211 0.024(2) 0.018(2) 0.010(2) -0.0003(16) 0.0069(18) 0.0040(18)
C212 0.024(2) 0.031(3) 0.019(2) 0.0109(19) 0.005(2) 0.014(2)
C213 0.039(3) 0.026(2) 0.031(3) 0.011(2) 0.017(2) 0.024(2)
C214 0.040(3) 0.017(2) 0.024(2) -0.0021(18) 0.017(2) 0.007(2)
C215 0.022(2) 0.016(2) 0.012(2) 0.0042(16) 0.0077(18) 0.0031(17)
C220 0.022(2) 0.0107(19) 0.0102(19) 0.0017(15) 0.0037(17) 0.0045(16)
C221 0.025(2) 0.018(2) 0.014(2) 0.0028(17) 0.0073(18) 0.0081(18)
C222 0.039(3) 0.013(2) 0.014(2) 0.0011(17) 0.009(2) 0.0079(19)
C223 0.040(3) 0.012(2) 0.017(2) -0.0017(17) 0.000(2) -0.0020(19)
C224 0.026(2) 0.020(2) 0.019(2) 0.0033(18) 0.0033(19) -0.0030(19)
C225 0.026(2) 0.016(2) 0.014(2) 0.0043(17) 0.0067(18) 0.0051(18)
C230 0.0122(19) 0.0125(19) 0.018(2) -0.0022(16) 0.0090(17) 0.0056(16)
C231 0.015(2) 0.013(2) 0.020(2) 0.0021(16) 0.0081(18) 0.0053(16)
C232 0.013(2) 0.019(2) 0.019(2) -0.0013(17) 0.0009(18) 0.0121(17)
C233 0.010(2) 0.018(2) 0.035(3) -0.0064(19) 0.0109(19) -0.0002(17)
C234 0.017(2) 0.019(2) 0.025(2) -0.0008(18) 0.0119(19) -0.0017(17)
C235 0.019(2) 0.019(2) 0.015(2) -0.0005(17) 0.0090(18) 0.0012(17)
C240 0.016(2) 0.014(2) 0.015(2) 0.0007(16) 0.0075(17) -0.0004(16)
C241 0.013(2) 0.015(2) 0.017(2) 0.0012(16) 0.0053(17) 0.0018(16)
C242 0.018(2) 0.019(2) 0.018(2) -0.0024(17) 0.0111(18) 0.0014(17)
C243 0.020(2) 0.022(2) 0.013(2) 0.0000(17) 0.0046(18) -0.0029(18)
C244 0.014(2) 0.0109(19) 0.022(2) 0.0067(17) 0.0075(18) 0.0001(16)
C245 0.013(2) 0.0109(19) 0.021(2) -0.0025(16) 0.0080(17) 0.0019(16)
C250 0.019(2) 0.017(2) 0.013(2) 0.0023(16) 0.0072(17) 0.0017(17)
C251 0.022(2) 0.016(2) 0.018(2) 0.0046(17) 0.0108(18) 0.0062(17)
C252 0.023(2) 0.021(2) 0.019(2) -0.0019(18) 0.0072(19) -0.0054(19)
C253 0.042(3) 0.008(2) 0.020(2) -0.0005(17) 0.013(2) -0.0020(19)
C254 0.038(3) 0.015(2) 0.017(2) 0.0017(17) 0.009(2) 0.012(2)
C255 0.021(2) 0.020(2) 0.011(2) 0.0009(16) 0.0055(17) 0.0049(18)
C260 0.015(2) 0.012(2) 0.025(2) 0.0032(17) 0.0117(18) -0.0003(16)
C261 0.014(2) 0.0093(19) 0.023(2) 0.0041(16) 0.0068(18) 0.0003(16)
C262 0.021(2) 0.012(2) 0.026(2) -0.0028(17) 0.0148(19) -0.0058(17)
C263 0.014(2) 0.021(2) 0.023(2) 0.0019(18) 0.0015(19) -0.0112(18)
C264 0.011(2) 0.015(2) 0.033(3) 0.0030(18) 0.0054(19) 0.0021(16)
C265 0.018(2) 0.011(2) 0.030(2) 0.0031(17) 0.0151(19) 0.0033(16)
C270 0.032(3) 0.012(2) 0.035(3) 0.0116(18) 0.025(2) 0.0141(18)
C271 0.040(3) 0.017(2) 0.039(3) 0.005(2) 0.023(2) 0.006(2)
C272 0.044(3) 0.021(3) 0.078(4) 0.013(3) 0.049(3) 0.015(2)
C273 0.061(4) 0.031(3) 0.048(3) 0.016(2) 0.047(3) 0.024(3)
C274 0.054(3) 0.027(3) 0.032(3) 0.013(2) 0.023(3) 0.026(2)
C275 0.046(3) 0.018(2) 0.019(2) 0.0118(18) 0.021(2) 0.017(2)
C280 0.020(2) 0.020(2) 0.011(2) 0.0038(16) 0.0092(17) 0.0069(17)
C281 0.025(2) 0.015(2) 0.013(2) 0.0062(16) 0.0090(18) 0.0133(18)
C282 0.028(2) 0.014(2) 0.012(2) -0.0030(16) 0.0105(18) -0.0050(18)
C283 0.015(2) 0.029(2) 0.018(2) -0.0035(18) 0.0084(18) 0.0033(18)
C284 0.021(2) 0.027(2) 0.018(2) 0.0004(18) 0.0062(19) 0.0107(19)
C285 0.027(2) 0.015(2) 0.016(2) 0.0038(16) 0.0131(19) 0.0114(18)
C490 0.020(2) 0.031(2) 0.016(2) 0.0039(18) 0.0078(18) 0.0105(19)
C491 0.019(2) 0.052(3) 0.020(2) 0.009(2) 0.005(2) 0.012(2)
C492 0.011(2) 0.059(3) 0.021(2) -0.001(2) 0.0011(19) -0.004(2)
C493 0.021(2) 0.041(3) 0.017(2) -0.003(2) 0.0064(19) -0.006(2)
C494 0.021(2) 0.020(2) 0.014(2) 0.0009(17) 0.0026(18) -0.0002(18)
Al4 0.0082(5) 0.0055(5) 0.0077(5) 0.0011(4) 0.0035(4) 0.0002(4)
F291 0.0379(15) 0.0309(14) 0.0119(12) -0.0013(10) 0.0005(11) 0.0184(12)
F292 0.0399(17) 0.0514(18) 0.0250(15) 0.0077(13) -0.0005(13) 0.0296(14)
F293 0.068(2) 0.052(2) 0.0479(19) 0.0107(15) 0.0119(17) 0.0526(18)
F294 0.0586(19) 0.0232(14) 0.0325(15) 0.0018(12) 0.0189(14) 0.0230(13)
F295 0.0274(13) 0.0106(11) 0.0185(12) 0.0009(9) 0.0065(11) 0.0023(10)
F301 0.0197(12) 0.0105(11) 0.0222(12) 0.0100(9) 0.0113(10) 0.0049(9)
F302 0.0159(13) 0.0297(14) 0.0421(16) 0.0148(12) 0.0128(12) 0.0071(11)
F303 0.0188(13) 0.0362(16) 0.0511(18) 0.0160(13) 0.0169(13) -0.0038(11)
F304 0.0380(15) 0.0182(13) 0.0295(14) 0.0110(11) 0.0173(12) -0.0034(11)
F305 0.0293(13) 0.0157(12) 0.0195(12) 0.0101(10) 0.0107(11) 0.0080(10)
F311 0.0222(13) 0.0185(12) 0.0208(12) -0.0034(10) 0.0120(11) 0.0017(10)
F312 0.0401(15) 0.0220(13) 0.0204(13) -0.0081(10) 0.0078(12) 0.0073(11)
F313 0.0482(18) 0.0245(15) 0.0346(16) -0.0105(12) 0.0062(14) -0.0160(13)
F315 0.0179(12) 0.0317(14) 0.0214(13) 0.0003(11) 0.0100(11) 0.0008(10)
F320 0.0272(15) 0.0478(17) 0.0294(15) -0.0008(13) 0.0090(12) -0.0184(13)
F321 0.0197(12) 0.0155(12) 0.0179(12) 0.0058(9) 0.0093(10) 0.0018(9)
F322 0.0180(12) 0.0240(13) 0.0172(12) 0.0045(10) 0.0000(10) 0.0059(10)
F323 0.0121(12) 0.0318(14) 0.0299(14) -0.0020(11) 0.0048(11) -0.0078(10)
F324 0.0236(13) 0.0343(15) 0.0261(14) 0.0037(11) 0.0137(11) -0.0155(11)
F325 0.0201(12) 0.0251(13) 0.0124(12) 0.0038(10) 0.0066(10) -0.0068(10)
F331 0.0161(12) 0.0172(12) 0.0231(13) -0.0052(10) 0.0091(10) -0.0049(10)
F332 0.0376(16) 0.0219(14) 0.0390(16) -0.0067(12) 0.0227(13) -0.0190(12)
F333 0.071(2) 0.0095(13) 0.0424(17) 0.0024(11) 0.0296(16) -0.0056(13)
F334 0.0520(18) 0.0154(13) 0.0404(16) 0.0027(12) 0.0133(14) 0.0151(12)
F335 0.0230(13) 0.0153(12) 0.0392(15) 0.0000(11) 0.0146(12) 0.0058(10)
F341 0.0166(12) 0.0212(12) 0.0162(12) -0.0006(10) 0.0059(10) 0.0036(10)
F342 0.0206(13) 0.0279(14) 0.0195(13) 0.0063(11) -0.0025(11) -0.0015(11)
F343 0.0349(16) 0.0611(19) 0.0099(13) -0.0012(12) 0.0056(12) -0.0041(14)
F344 0.0339(15) 0.0552(18) 0.0218(14) -0.0155(13) 0.0168(12) 0.0012(13)
F345 0.0220(13) 0.0255(13) 0.0230(13) -0.0057(10) 0.0118(11) 0.0038(10)
F351 0.0134(11) 0.0085(11) 0.0230(12) 0.0022(9) 0.0069(10) 0.0069(9)
F352 0.0214(12) 0.0056(11) 0.0321(14) 0.0010(10) 0.0094(11) 0.0005(9)
F353 0.0105(12) 0.0168(12) 0.0367(15) -0.0010(10) 0.0069(11) -0.0033(9)
F354 0.0088(11) 0.0166(12) 0.0308(14) 0.0002(10) 0.0056(10) 0.0064(9)
F355 0.0129(11) 0.0054(10) 0.0248(12) 0.0009(9) 0.0067(10) 0.0036(9)
F361 0.0163(12) 0.0133(11) 0.0230(12) 0.0065(9) 0.0081(10) 0.0086(9)
F362 0.0152(12) 0.0202(12) 0.0270(13) 0.0138(10) -0.0011(10) 0.0059(10)
F363 0.0205(13) 0.0363(15) 0.0120(12) 0.0104(10) -0.0014(10) -0.0035(11)
F364 0.0246(13) 0.0308(14) 0.0139(12) 0.0005(10) 0.0109(11) -0.0001(11)
F365 0.0159(12) 0.0161(12) 0.0177(12) 0.0007(9) 0.0089(10) 0.0045(9)
F371 0.0136(11) 0.0191(12) 0.0139(11) 0.0012(9) 0.0049(9) 0.0018(9)
F372 0.0316(14) 0.0251(13) 0.0203(13) -0.0031(10) 0.0152(11) 0.0032(11)
F373 0.0290(14) 0.0295(14) 0.0386(15) 0.0028(12) 0.0292(13) 0.0078(11)
F374 0.0113(12) 0.0202(12) 0.0362(14) 0.0065(11) 0.0133(11) 0.0036(10)
F375 0.0123(11) 0.0160(12) 0.0176(12) 0.0005(9) 0.0047(10) 0.0017(9)
O10 0.0161(14) 0.0120(13) 0.0096(13) 0.0042(11) 0.0053(11) 0.0034(11)
O11 0.0137(13) 0.0105(13) 0.0110(13) -0.0007(10) 0.0079(11) 0.0013(11)
O12 0.0095(13) 0.0064(13) 0.0134(13) 0.0017(10) 0.0040(11) 0.0024(10)
N4 0.0111(16) 0.0122(16) 0.0126(16) -0.0028(13) 0.0064(14) -0.0026(13)
C10 0.018(2) 0.0113(19) 0.0074(18) 0.0022(15) 0.0055(16) 0.0056(16)
C11 0.015(2) 0.0112(19) 0.013(2) -0.0013(15) 0.0089(17) 0.0006(16)
C12 0.0107(19) 0.0064(18) 0.0128(19) 0.0022(15) 0.0042(16) 0.0028(15)
C075 0.014(2) 0.0054(18) 0.016(2) -0.0032(15) 0.0086(17) 0.0002(15)
C290 0.019(2) 0.0109(19) 0.016(2) 0.0043(16) 0.0106(17) 0.0047(16)
C291 0.027(2) 0.019(2) 0.013(2) 0.0039(17) 0.0087(19) 0.0101(18)
C292 0.027(3) 0.034(3) 0.019(2) 0.008(2) 0.003(2) 0.018(2)
C293 0.040(3) 0.030(3) 0.029(3) 0.013(2) 0.013(2) 0.027(2)
C294 0.039(3) 0.015(2) 0.029(3) 0.0028(18) 0.019(2) 0.014(2)
C295 0.021(2) 0.017(2) 0.017(2) 0.0068(17) 0.0108(18) 0.0036(17)
C300 0.018(2) 0.0086(18) 0.0084(19) 0.0004(15) 0.0065(16) 0.0020(16)
C301 0.020(2) 0.0103(19) 0.012(2) 0.0025(15) 0.0069(17) 0.0021(16)
C302 0.020(2) 0.022(2) 0.017(2) 0.0028(18) 0.0070(18) 0.0055(18)
C303 0.022(2) 0.020(2) 0.025(2) 0.0045(18) 0.0114(19) -0.0056(18)
C304 0.026(2) 0.011(2) 0.016(2) 0.0034(16) 0.0090(18) -0.0060(17)
C305 0.022(2) 0.012(2) 0.0097(19) 0.0012(15) 0.0051(17) 0.0058(17)
C310 0.015(2) 0.0119(19) 0.0077(19) 0.0042(15) 0.0015(16) 0.0013(16)
C311 0.018(2) 0.013(2) 0.013(2) 0.0077(16) 0.0056(17) 0.0046(16)
C312 0.029(2) 0.016(2) 0.014(2) 0.0026(17) 0.0048(19) 0.0083(18)
C313 0.033(3) 0.011(2) 0.016(2) -0.0010(17) -0.003(2) -0.0059(19)
C314 0.020(2) 0.031(3) 0.020(2) 0.008(2) 0.0035(19) -0.0063(19)
C315 0.016(2) 0.024(2) 0.010(2) 0.0057(17) 0.0012(17) 0.0050(18)
C321 0.017(2) 0.0087(19) 0.021(2) 0.0028(16) 0.0129(18) 0.0035(16)
C322 0.016(2) 0.012(2) 0.013(2) -0.0009(16) 0.0052(17) 0.0077(16)
C323 0.014(2) 0.015(2) 0.026(2) -0.0053(17) 0.0081(18) 0.0003(16)
C324 0.020(2) 0.014(2) 0.018(2) 0.0008(17) 0.0131(18) -0.0027(17)
C325 0.017(2) 0.013(2) 0.013(2) -0.0025(16) 0.0067(17) 0.0007(16)
C330 0.022(2) 0.0100(19) 0.015(2) -0.0036(16) 0.0098(18) -0.0011(16)
C331 0.022(2) 0.013(2) 0.017(2) -0.0036(16) 0.0108(18) -0.0020(17)
C332 0.033(3) 0.017(2) 0.021(2) -0.0071(18) 0.015(2) -0.012(2)
C333 0.049(3) 0.007(2) 0.028(3) -0.0022(18) 0.016(2) -0.002(2)
C334 0.039(3) 0.008(2) 0.028(3) -0.0008(18) 0.012(2) 0.0050(19)
C335 0.024(2) 0.013(2) 0.020(2) -0.0035(17) 0.0085(19) -0.0003(17)
C340 0.014(2) 0.0108(19) 0.013(2) -0.0051(15) 0.0076(17) -0.0072(16)
C341 0.013(2) 0.013(2) 0.015(2) -0.0030(16) 0.0063(17) -0.0052(16)
C342 0.013(2) 0.019(2) 0.018(2) 0.0039(17) 0.0020(17) -0.0053(17)
C343 0.022(2) 0.032(3) 0.011(2) -0.0027(18) 0.0020(18) -0.012(2)
C344 0.023(2) 0.032(3) 0.019(2) -0.0101(19) 0.015(2) -0.010(2)
C345 0.010(2) 0.021(2) 0.016(2) -0.0071(17) 0.0059(17) -0.0032(17)
C350 0.0100(19) 0.0096(18) 0.0057(18) 0.0031(14) 0.0037(15) 0.0008(15)
C351 0.013(2) 0.0114(19) 0.0108(19) 0.0046(15) 0.0057(16) 0.0056(16)
C352 0.018(2) 0.0062(19) 0.017(2) 0.0032(15) 0.0072(17) 0.0014(16)
C353 0.0074(19) 0.016(2) 0.014(2) 0.0008(16) 0.0023(16) -0.0028(15)
C354 0.0116(19) 0.013(2) 0.017(2) 0.0042(16) 0.0073(17) 0.0067(16)
C355 0.014(2) 0.0059(18) 0.0111(19) 0.0003(15) 0.0042(16) 0.0006(15)
C360 0.0111(19) 0.0092(19) 0.0127(19) 0.0034(15) 0.0041(16) -0.0012(15)
C361 0.013(2) 0.0105(19) 0.019(2) 0.0060(16) 0.0070(17) 0.0003(16)
C362 0.0089(19) 0.013(2) 0.024(2) 0.0104(17) 0.0022(17) 0.0008(16)
C363 0.012(2) 0.019(2) 0.012(2) 0.0062(17) 0.0003(17) -0.0091(17)
C364 0.017(2) 0.018(2) 0.016(2) 0.0001(17) 0.0086(18) -0.0035(17)
C365 0.0113(19) 0.0086(19) 0.021(2) 0.0047(16) 0.0054(17) 0.0008(15)
C370 0.0119(19) 0.0065(18) 0.015(2) 0.0073(15) 0.0075(16) 0.0047(15)
C371 0.013(2) 0.0088(19) 0.018(2) 0.0053(16) 0.0080(17) 0.0049(15)
C372 0.025(2) 0.0090(19) 0.017(2) 0.0015(16) 0.0124(18) 0.0061(17)
C373 0.021(2) 0.011(2) 0.032(2) 0.0067(18) 0.019(2) 0.0076(17)
C374 0.015(2) 0.0096(19) 0.028(2) 0.0070(17) 0.0107(18) 0.0081(16)
C375 0.013(2) 0.0097(19) 0.015(2) 0.0059(16) 0.0065(17) 0.0039(15)
C500 0.016(2) 0.013(2) 0.022(2) -0.0019(17) 0.0086(18) 0.0014(16)
C501 0.017(2) 0.027(2) 0.031(3) -0.003(2) 0.006(2) 0.0014(19)
C502 0.016(2) 0.031(3) 0.035(3) -0.009(2) 0.007(2) -0.0111(19)
C503 0.029(3) 0.019(2) 0.023(2) -0.0049(18) 0.014(2) -0.0141(19)
C504 0.023(2) 0.016(2) 0.011(2) -0.0023(16) 0.0059(18) -0.0034(17)
Al2 0.0103(5) 0.0062(5) 0.0080(5) 0.0005(4) 0.0044(5) 0.0008(4)
F111 0.0165(11) 0.0086(11) 0.0186(12) 0.0061(9) 0.0077(10) 0.0032(9)
F112 0.0176(12) 0.0242(13) 0.0283(14) 0.0078(11) 0.0092(11) 0.0081(10)
F113 0.0197(13) 0.0348(15) 0.0425(16) 0.0111(12) 0.0168(12) -0.0045(11)
F114 0.0363(15) 0.0152(12) 0.0291(14) 0.0105(10) 0.0151(12) -0.0050(11)
F115 0.0285(13) 0.0126(11) 0.0170(12) 0.0086(9) 0.0078(10) 0.0063(10)
F121 0.0237(13) 0.0137(12) 0.0143(12) -0.0012(9) 0.0035(10) 0.0022(10)
F122 0.0519(18) 0.0248(14) 0.0274(14) -0.0033(11) 0.0108(13) 0.0225(13)
F123 0.063(2) 0.057(2) 0.0344(17) -0.0025(14) -0.0034(15) 0.0513(17)
F124 0.0464(18) 0.0528(18) 0.0166(14) -0.0032(12) -0.0098(13) 0.0351(15)
F125 0.0416(16) 0.0321(14) 0.0090(12) -0.0028(10) -0.0015(11) 0.0241(12)
F131 0.0192(13) 0.0367(15) 0.0262(14) -0.0025(11) 0.0114(11) -0.0037(11)
F132 0.0326(16) 0.0459(18) 0.0400(17) -0.0032(14) 0.0113(14) -0.0245(13)
F133 0.0587(19) 0.0188(14) 0.0332(16) -0.0087(12) 0.0045(14) -0.0170(13)
F134 0.0529(17) 0.0172(13) 0.0246(14) -0.0065(11) 0.0119(13) 0.0090(12)
F135 0.0257(13) 0.0182(12) 0.0179(12) -0.0047(10) 0.0113(11) 0.0024(10)
F141 0.0208(12) 0.0209(12) 0.0149(12) 0.0004(9) 0.0063(10) 0.0081(10)
F142 0.0274(14) 0.0289(14) 0.0189(13) 0.0071(11) 0.0013(11) 0.0065(11)
F143 0.0433(16) 0.0445(16) 0.0074(12) 0.0026(11) 0.0050(12) 0.0047(13)
F144 0.0347(15) 0.0341(15) 0.0173(13) -0.0085(11) 0.0163(12) 0.0012(12)
F145 0.0161(12) 0.0199(12) 0.0208(12) -0.0030(10) 0.0096(10) 0.0034(10)
F151 0.0160(12) 0.0146(11) 0.0189(12) -0.0005(9) 0.0062(10) -0.0022(9)
F152 0.0313(14) 0.0194(13) 0.0298(14) -0.0021(11) 0.0154(12) -0.0118(11)
F153 0.0568(18) 0.0097(12) 0.0333(15) 0.0073(11) 0.0179(14) -0.0020(12)
F154 0.0442(17) 0.0152(13) 0.0406(16) 0.0066(11) 0.0106(13) 0.0160(12)
F155 0.0195(13) 0.0138(12) 0.0324(14) -0.0009(10) 0.0093(11) 0.0049(10)
F161 0.0227(12) 0.0194(12) 0.0125(12) 0.0044(9) 0.0085(10) -0.0035(10)
F162 0.0246(14) 0.0318(15) 0.0291(14) 0.0048(11) 0.0139(12) -0.0137(11)
F163 0.0137(12) 0.0296(14) 0.0370(15) 0.0010(12) 0.0060(11) -0.0086(10)
F164 0.0160(12) 0.0183(12) 0.0228(13) -0.0001(10) -0.0019(10) 0.0016(10)
F165 0.0180(12) 0.0139(11) 0.0160(12) 0.0039(9) 0.0079(10) -0.0008(9)
F171 0.0168(12) 0.0074(11) 0.0310(13) 0.0006(9) 0.0112(11) 0.0038(9)
F172 0.0119(12) 0.0178(12) 0.0474(16) 0.0008(11) 0.0102(11) 0.0053(10)
F173 0.0150(13) 0.0190(13) 0.0545(18) -0.0013(12) 0.0102(12) -0.0057(10)
F174 0.0245(13) 0.0089(11) 0.0370(15) 0.0009(10) 0.0116(12) -0.0025(10)
F175 0.0190(12) 0.0079(11) 0.0272(13) 0.0042(9) 0.0097(10) 0.0061(9)
F181 0.0348(15) 0.0210(13) 0.0287(14) -0.0046(11) 0.0227(12) -0.0017(11)
F182 0.082(2) 0.0509(19) 0.0276(16) -0.0111(14) 0.0373(17) -0.0265(17)
F183 0.078(2) 0.062(2) 0.0169(15) 0.0173(14) -0.0035(15) -0.0371(18)
F184 0.0439(18) 0.0321(16) 0.0474(18) 0.0297(14) -0.0192(15) -0.0088(14)
F185 0.0256(14) 0.0148(12) 0.0387(15) 0.0098(11) 0.0024(12) 0.0059(11)
F191 0.0154(12) 0.0140(12) 0.0241(13) 0.0027(10) -0.0002(10) 0.0020(9)
F192 0.0130(12) 0.0201(13) 0.0598(18) 0.0008(12) 0.0143(12) 0.0026(10)
F193 0.0336(15) 0.0285(15) 0.066(2) -0.0038(13) 0.0418(15) 0.0023(12)
F194 0.0391(15) 0.0221(13) 0.0290(14) -0.0038(11) 0.0252(13) 0.0012(11)
F195 0.0155(12) 0.0185(12) 0.0132(11) 0.0012(9) 0.0058(10) 0.0026(9)
O4 0.0157(14) 0.0144(14) 0.0087(13) 0.0018(11) 0.0055(11) 0.0036(11)
O5 0.0139(13) 0.0116(13) 0.0083(13) -0.0024(10) 0.0072(11) 0.0008(11)
O6 0.0157(14) 0.0047(12) 0.0166(14) 0.0020(10) 0.0086(12) 0.0017(10)
N2 0.0149(17) 0.0073(16) 0.0107(16) -0.0015(12) 0.0059(14) 0.0023(13)
C4 0.015(2) 0.0082(18) 0.0084(19) 0.0033(15) 0.0035(16) 0.0021(15)
C5 0.0133(19) 0.0039(17) 0.0122(19) 0.0015(14) 0.0074(16) -0.0020(14)
C6 0.0126(19) 0.0083(18) 0.0100(19) 0.0039(15) 0.0054(16) 0.0028(15)
C110 0.015(2) 0.0083(18) 0.0080(18) -0.0023(15) 0.0047(16) -0.0001(15)
C111 0.018(2) 0.0051(18) 0.014(2) 0.0005(15) 0.0089(17) -0.0010(15)
C112 0.019(2) 0.015(2) 0.013(2) -0.0016(16) 0.0052(17) 0.0018(17)
C113 0.019(2) 0.018(2) 0.020(2) -0.0003(17) 0.0115(19) -0.0049(17)
C114 0.030(2) 0.011(2) 0.011(2) 0.0016(16) 0.0111(18) -0.0054(18)
C115 0.027(2) 0.0073(19) 0.0090(19) 0.0022(15) 0.0060(17) 0.0032(17)
C120 0.020(2) 0.013(2) 0.011(2) 0.0050(16) 0.0084(17) 0.0053(16)
C121 0.021(2) 0.016(2) 0.011(2) 0.0074(16) 0.0058(17) 0.0049(17)
C122 0.036(3) 0.017(2) 0.020(2) -0.0011(18) 0.013(2) 0.0087(19)
C123 0.040(3) 0.032(3) 0.023(2) 0.006(2) 0.006(2) 0.028(2)
C124 0.032(3) 0.037(3) 0.011(2) 0.0016(19) -0.002(2) 0.018(2)
C125 0.025(2) 0.023(2) 0.012(2) -0.0003(17) 0.0054(18) 0.0110(18)
C130 0.021(2) 0.014(2) 0.0067(19) 0.0034(15) 0.0018(17) 0.0054(17)
C131 0.022(2) 0.019(2) 0.013(2) 0.0012(17) 0.0050(18) -0.0001(18)
C132 0.025(2) 0.025(2) 0.021(2) 0.0035(19) 0.001(2) -0.008(2)
C133 0.035(3) 0.017(2) 0.018(2) -0.0042(18) -0.001(2) -0.008(2)
C134 0.042(3) 0.016(2) 0.009(2) -0.0035(17) 0.003(2) 0.008(2)
C135 0.024(2) 0.011(2) 0.010(2) 0.0029(16) 0.0044(17) 0.0040(17)
C140 0.015(2) 0.0075(18) 0.0106(19) -0.0013(15) 0.0054(16) -0.0025(15)
C141 0.017(2) 0.014(2) 0.013(2) -0.0022(16) 0.0067(17) -0.0018(16)
C142 0.017(2) 0.017(2) 0.016(2) 0.0043(17) 0.0015(18) 0.0015(17)
C143 0.025(2) 0.025(2) 0.008(2) 0.0011(17) 0.0037(18) -0.0037(19)
C144 0.024(2) 0.020(2) 0.016(2) -0.0043(17) 0.0136(19) -0.0034(18)
C145 0.017(2) 0.0103(19) 0.014(2) -0.0014(16) 0.0071(17) -0.0045(16)
C150 0.019(2) 0.0056(18) 0.0086(18) -0.0021(14) 0.0070(16) -0.0007(15)
C151 0.018(2) 0.013(2) 0.0096(19) -0.0016(15) 0.0063(17) 0.0021(16)
C152 0.027(2) 0.013(2) 0.019(2) -0.0050(17) 0.0117(19) -0.0064(18)
C153 0.042(3) 0.006(2) 0.016(2) 0.0003(16) 0.009(2) -0.0030(19)
C154 0.030(3) 0.015(2) 0.017(2) 0.0010(17) 0.0041(19) 0.0098(19)
C155 0.019(2) 0.014(2) 0.018(2) -0.0011(16) 0.0088(18) 0.0022(17)
C160 0.0129(19) 0.0071(18) 0.014(2) -0.0010(15) 0.0066(16) 0.0018(15)
C161 0.015(2) 0.0097(19) 0.017(2) -0.0016(16) 0.0086(17) 0.0009(16)
C162 0.021(2) 0.016(2) 0.025(2) 0.0029(18) 0.014(2) -0.0008(17)
C163 0.012(2) 0.012(2) 0.030(2) -0.0028(18) 0.0082(19) -0.0040(16)
C164 0.013(2) 0.0111(19) 0.017(2) -0.0006(16) 0.0010(17) 0.0051(16)
C165 0.015(2) 0.0063(18) 0.019(2) 0.0019(15) 0.0091(17) 0.0029(15)
C170 0.015(2) 0.0102(19) 0.0106(19) 0.0029(15) 0.0082(16) 0.0012(15)
C171 0.018(2) 0.0080(19) 0.018(2) 0.0004(16) 0.0110(18) 0.0001(16)
C172 0.017(2) 0.016(2) 0.024(2) 0.0025(17) 0.0130(19) 0.0015(17)
C173 0.013(2) 0.018(2) 0.027(2) 0.0012(18) 0.0070(18) -0.0043(17)
C174 0.023(2) 0.0062(19) 0.023(2) 0.0001(16) 0.0131(19) 0.0004(16)
C175 0.019(2) 0.0120(19) 0.0114(19) 0.0010(15) 0.0085(17) 0.0066(16)
C180 0.018(2) 0.012(2) 0.015(2) 0.0032(16) 0.0043(17) -0.0034(16)
C181 0.031(3) 0.014(2) 0.020(2) 0.0005(17) 0.012(2) -0.0094(19)
C182 0.051(3) 0.028(3) 0.018(2) -0.004(2) 0.017(2) -0.020(2)
C183 0.052(3) 0.035(3) 0.014(2) 0.012(2) 0.000(2) -0.023(3)
C184 0.033(3) 0.023(3) 0.033(3) 0.018(2) -0.006(2) -0.010(2)
C185 0.026(2) 0.013(2) 0.024(2) 0.0105(18) 0.001(2) -0.0055(18)
C190 0.0127(19) 0.0053(18) 0.018(2) 0.0032(15) 0.0070(17) 0.0043(15)
C191 0.018(2) 0.0042(18) 0.023(2) 0.0027(16) 0.0049(18) 0.0044(16)
C192 0.009(2) 0.012(2) 0.041(3) 0.0041(19) 0.0101(19) 0.0043(16)
C193 0.024(2) 0.011(2) 0.050(3) 0.002(2) 0.028(2) 0.0039(18)
C194 0.027(2) 0.0082(19) 0.025(2) 0.0024(17) 0.017(2) 0.0059(17)
C195 0.011(2) 0.0079(19) 0.022(2) 0.0028(16) 0.0078(17) 0.0011(15)
C480 0.018(2) 0.0115(19) 0.013(2) 0.0017(16) 0.0064(17) 0.0003(16)
C481 0.015(2) 0.029(2) 0.016(2) 0.0049(18) 0.0027(18) 0.0039(18)
C482 0.017(2) 0.027(2) 0.018(2) -0.0007(18) 0.0042(18) -0.0080(18)
C483 0.024(2) 0.014(2) 0.014(2) 0.0018(16) 0.0064(18) -0.0070(17)
C484 0.018(2) 0.014(2) 0.0105(19) 0.0047(16) 0.0037(17) 0.0020(16)
Al5 0.0106(6) 0.0055(5) 0.0107(6) 0.0031(4) 0.0067(5) 0.0024(4)
F381 0.0160(12) 0.0394(15) 0.0200(13) 0.0003(11) 0.0078(11) -0.0058(11)
F382 0.0381(17) 0.063(2) 0.0412(18) -0.0092(15) 0.0162(15) -0.0356(15)
F383 0.074(2) 0.0412(18) 0.0455(19) -0.0241(15) 0.0187(18) -0.0377(17)
F384 0.0608(19) 0.0268(15) 0.0280(15) -0.0138(12) 0.0194(14) -0.0015(13)
F385 0.0299(14) 0.0223(13) 0.0240(13) -0.0039(10) 0.0175(11) 0.0025(11)
F391 0.0347(15) 0.0328(14) 0.0105(12) -0.0018(10) 0.0004(11) 0.0171(12)
F392 0.0271(14) 0.0531(18) 0.0154(13) 0.0023(12) -0.0047(11) 0.0226(13)
F393 0.0446(17) 0.0514(18) 0.0331(16) 0.0064(13) 0.0062(14) 0.0400(15)
F394 0.0366(15) 0.0209(13) 0.0235(13) 0.0021(10) 0.0115(12) 0.0145(11)
F395 0.0188(12) 0.0120(11) 0.0149(12) 0.0004(9) 0.0033(10) 0.0020(9)
F401 0.0194(12) 0.0158(12) 0.0226(12) 0.0111(10) 0.0094(10) 0.0063(10)
F402 0.0239(13) 0.0189(13) 0.0363(15) 0.0128(11) 0.0152(12) -0.0021(10)
F403 0.0150(13) 0.0361(15) 0.0519(17) 0.0191(13) 0.0172(12) 0.0039(11)
F404 0.0204(13) 0.0305(14) 0.0480(17) 0.0203(12) 0.0182(12) 0.0147(11)
F405 0.0228(12) 0.0109(11) 0.0291(13) 0.0102(10) 0.0162(11) 0.0072(9)
F411 0.0200(12) 0.0251(13) 0.0206(13) 0.0017(10) 0.0112(10) 0.0097(10)
F412 0.0287(14) 0.0394(15) 0.0179(13) -0.0066(11) 0.0138(11) 0.0069(12)
F413 0.0289(14) 0.0447(16) 0.0101(12) 0.0027(11) 0.0033(11) 0.0035(12)
F414 0.0189(12) 0.0184(12) 0.0179(12) 0.0058(10) -0.0004(10) 0.0016(10)
F415 0.0144(11) 0.0120(11) 0.0180(12) 0.0007(9) 0.0059(10) 0.0047(9)
F421 0.0151(12) 0.0134(11) 0.0282(13) 0.0020(10) 0.0088(10) 0.0065(9)
F422 0.0375(15) 0.0108(12) 0.0334(15) 0.0077(10) 0.0114(12) 0.0132(11)
F423 0.0451(16) 0.0063(11) 0.0322(14) 0.0045(10) 0.0160(13) -0.0030(11)
F424 0.0219(13) 0.0197(13) 0.0301(14) -0.0003(11) 0.0104(11) -0.0104(10)
F425 0.0132(11) 0.0154(11) 0.0194(12) 0.0024(9) 0.0061(10) 0.0022(9)
F431 0.0221(13) 0.0235(13) 0.0146(12) 0.0074(10) 0.0081(10) -0.0033(10)
F432 0.0253(14) 0.0332(15) 0.0295(14) 0.0065(11) 0.0152(12) -0.0119(11)
F433 0.0119(12) 0.0310(14) 0.0305(14) -0.0010(11) 0.0047(11) -0.0077(10)
F434 0.0164(12) 0.0251(13) 0.0182(13) 0.0015(10) 0.0015(10) 0.0044(10)
F435 0.0157(12) 0.0171(12) 0.0139(11) 0.0059(9) 0.0070(10) 0.0009(9)
F441 0.0166(12) 0.0129(11) 0.0193(12) 0.0045(9) 0.0096(10) 0.0054(9)
F442 0.0262(13) 0.0226(13) 0.0185(12) -0.0004(10) 0.0108(11) 0.0021(10)
F443 0.0167(12) 0.0307(14) 0.0214(13) 0.0092(11) -0.0013(10) -0.0017(10)
F444 0.0159(12) 0.0167(12) 0.0400(15) 0.0114(11) 0.0058(11) 0.0057(10)
F445 0.0254(13) 0.0123(11) 0.0326(14) 0.0059(10) 0.0180(11) 0.0091(10)
F451 0.0234(13) 0.0085(11) 0.0262(13) 0.0030(9) 0.0110(11) 0.0070(9)
F452 0.0297(13) 0.0076(11) 0.0239(13) 0.0002(9) 0.0099(11) 0.0009(10)
F453 0.0192(13) 0.0193(13) 0.0325(14) -0.0007(11) 0.0092(11) -0.0001(10)
F454 0.0182(12) 0.0199(12) 0.0310(14) 0.0025(10) 0.0090(11) 0.0072(10)
F455 0.0224(13) 0.0093(11) 0.0299(14) 0.0026(10) 0.0105(11) 0.0076(9)
F461 0.0362(15) 0.0217(13) 0.0179(13) -0.0013(10) 0.0129(12) -0.0005(11)
F462 0.072(2) 0.0314(15) 0.0340(16) -0.0055(12) 0.0357(16) 0.0018(14)
F463 0.062(2) 0.0366(16) 0.069(2) 0.0091(15) 0.0578(18) 0.0164(15)
F464 0.0247(14) 0.0331(15) 0.0628(19) 0.0200(14) 0.0290(14) 0.0137(12)
F465 0.0167(12) 0.0221(13) 0.0364(15) 0.0080(11) 0.0118(11) 0.0045(10)
O13 0.0137(14) 0.0136(13) 0.0088(13) 0.0032(11) 0.0056(11) 0.0020(11)
O14 0.0117(13) 0.0118(13) 0.0116(13) -0.0002(10) 0.0077(11) 0.0040(11)
O15 0.0229(15) 0.0058(13) 0.0237(15) 0.0042(11) 0.0152(13) 0.0034(11)
N5 0.0121(16) 0.0133(16) 0.0109(16) 0.0022(13) 0.0072(14) 0.0043(13)
C13 0.0115(19) 0.0122(19) 0.0091(19) 0.0010(15) 0.0025(16) 0.0007(15)
C14 0.0138(19) 0.0062(18) 0.0128(19) 0.0022(15) 0.0084(16) 0.0022(15)
C15 0.017(2) 0.0066(18) 0.021(2) 0.0032(16) 0.0114(18) 0.0047(16)
C380 0.020(2) 0.011(2) 0.013(2) 0.0047(16) 0.0043(17) 0.0011(16)
C381 0.024(2) 0.026(2) 0.014(2) -0.0001(18) 0.0077(19) -0.0034(19)
C382 0.029(3) 0.032(3) 0.026(3) 0.003(2) 0.007(2) -0.015(2)
C383 0.050(3) 0.022(2) 0.022(3) -0.008(2) 0.008(2) -0.017(2)
C384 0.044(3) 0.017(2) 0.021(2) -0.0049(18) 0.012(2) 0.002(2)
C385 0.023(2) 0.012(2) 0.016(2) -0.0006(16) 0.0076(18) -0.0009(17)
C390 0.0122(19) 0.015(2) 0.0113(19) 0.0047(16) 0.0063(16) 0.0039(16)
C391 0.016(2) 0.023(2) 0.015(2) 0.0017(17) 0.0069(17) 0.0067(17)
C392 0.020(2) 0.035(3) 0.012(2) 0.0069(18) 0.0039(18) 0.0111(19)
C393 0.023(2) 0.027(2) 0.023(2) 0.0086(19) 0.010(2) 0.0187(19)
C394 0.024(2) 0.017(2) 0.020(2) 0.0003(17) 0.0122(19) 0.0065(18)
C395 0.0124(19) 0.016(2) 0.0107(19) 0.0050(16) 0.0056(16) 0.0006(16)
C400 0.016(2) 0.0120(19) 0.0076(18) -0.0006(15) 0.0041(16) 0.0022(16)
C401 0.018(2) 0.012(2) 0.0093(19) 0.0033(15) 0.0045(17) 0.0059(16)
C402 0.020(2) 0.013(2) 0.019(2) 0.0044(17) 0.0092(18) -0.0049(17)
C403 0.011(2) 0.024(2) 0.025(2) 0.0030(18) 0.0091(18) -0.0002(17)
C404 0.014(2) 0.020(2) 0.021(2) 0.0046(17) 0.0070(18) 0.0076(17)
C405 0.024(2) 0.0081(19) 0.016(2) 0.0038(16) 0.0123(18) 0.0040(16)
C410 0.0117(19) 0.0104(19) 0.014(2) 0.0030(16) 0.0047(16) -0.0012(15)
C411 0.017(2) 0.012(2) 0.018(2) 0.0018(16) 0.0096(18) -0.0004(16)
C412 0.017(2) 0.019(2) 0.018(2) -0.0036(17) 0.0118(18) -0.0005(17)
C413 0.017(2) 0.023(2) 0.010(2) -0.0011(17) 0.0043(17) -0.0072(18)
C414 0.016(2) 0.013(2) 0.020(2) 0.0061(17) 0.0041(18) -0.0016(17)
C415 0.014(2) 0.0072(18) 0.016(2) 0.0013(15) 0.0075(17) -0.0012(15)
C420 0.019(2) 0.0075(18) 0.0093(19) 0.0003(15) 0.0076(16) 0.0012(16)
C421 0.016(2) 0.014(2) 0.016(2) 0.0005(16) 0.0066(17) 0.0032(16)
C422 0.029(2) 0.009(2) 0.016(2) -0.0020(16) 0.0074(19) 0.0064(18)
C423 0.034(3) 0.0051(19) 0.018(2) 0.0013(16) 0.0099(19) -0.0044(18)
C424 0.019(2) 0.013(2) 0.015(2) -0.0026(16) 0.0065(17) -0.0054(17)
C425 0.020(2) 0.0108(19) 0.0091(19) 0.0002(15) 0.0064(17) 0.0049(16)
C430 0.0125(19) 0.0073(18) 0.018(2) 0.0023(15) 0.0068(17) 0.0054(15)
C431 0.018(2) 0.013(2) 0.018(2) 0.0004(16) 0.0115(18) 0.0046(16)
C432 0.017(2) 0.013(2) 0.024(2) 0.0009(17) 0.0126(19) -0.0027(16)
C433 0.012(2) 0.015(2) 0.023(2) -0.0032(17) 0.0059(18) 0.0006(16)
C434 0.017(2) 0.014(2) 0.016(2) 0.0006(16) 0.0063(17) 0.0052(16)
C435 0.018(2) 0.0057(18) 0.017(2) 0.0038(15) 0.0133(17) 0.0048(15)
C440 0.014(2) 0.0069(19) 0.022(2) 0.0034(16) 0.0074(17) -0.0007(15)
C441 0.014(2) 0.0077(19) 0.023(2) 0.0023(16) 0.0092(18) 0.0005(16)
C442 0.013(2) 0.015(2) 0.021(2) 0.0007(17) 0.0073(18) -0.0040(16)
C443 0.014(2) 0.017(2) 0.021(2) 0.0071(17) 0.0041(18) -0.0058(17)
C444 0.0101(18) 0.0084(17) 0.026(2) 0.0067(15) 0.0049(16) -0.0017(14)
C445 0.015(2) 0.0103(19) 0.031(2) 0.0023(17) 0.0167(19) 0.0011(16)
C450 0.023(2) 0.0097(19) 0.0110(19) 0.0034(15) 0.0083(17) 0.0078(16)
C451 0.020(2) 0.0118(19) 0.012(2) 0.0025(15) 0.0087(17) 0.0056(16)
C452 0.029(2) 0.0074(19) 0.014(2) 0.0010(16) 0.0107(18) 0.0046(17)
C453 0.016(2) 0.017(2) 0.015(2) -0.0012(16) 0.0064(17) -0.0052(17)
C454 0.021(2) 0.020(2) 0.014(2) 0.0048(17) 0.0072(18) 0.0133(18)
C455 0.017(2) 0.0061(18) 0.018(2) 0.0034(15) 0.0084(17) 0.0027(16)
C460 0.026(2) 0.0072(19) 0.024(2) 0.0083(16) 0.0154(19) 0.0089(17)
C461 0.026(2) 0.0080(19) 0.030(2) 0.0039(17) 0.014(2) 0.0009(17)
C462 0.049(3) 0.015(2) 0.026(3) 0.0021(19) 0.023(2) 0.007(2)
C463 0.046(3) 0.014(2) 0.044(3) 0.009(2) 0.034(3) 0.016(2)
C464 0.026(3) 0.015(2) 0.047(3) 0.018(2) 0.021(2) 0.0121(19)
C465 0.0179(19) 0.0093(17) 0.028(2) 0.0108(16) 0.0127(17) 0.0080(15)
C510 0.016(2) 0.022(2) 0.011(2) 0.0085(16) 0.0068(17) 0.0095(17)
C511 0.014(2) 0.037(3) 0.018(2) 0.0061(19) 0.0032(18) 0.0089(19)
C512 0.009(2) 0.039(3) 0.020(2) -0.001(2) 0.0016(18) -0.0032(19)
C513 0.020(2) 0.021(2) 0.018(2) 0.0009(17) 0.0061(18) -0.0039(18)
C514 0.014(2) 0.014(2) 0.0112(19) 0.0017(15) 0.0048(16) 0.0014(16)

loop_
_atom_type_symbol
_atom_type_description
_atom_type_scat_dispersion_real
_atom_type_scat_dispersion_imag
_atom_type_scat_source
C C 0.0033 0.0016 'International Tables Vol C Tables 4.2.6.8 and 6.1.1.4'
H H 0.0000 0.0000 'International Tables Vol C Tables 4.2.6.8 and 6.1.1.4'
Al Al 0.0645 0.0514 'International Tables Vol C Tables 4.2.6.8 and 6.1.1.4'
F F 0.0171 0.0103 'International Tables Vol C Tables 4.2.6.8 and 6.1.1.4'
N N 0.0061 0.0033 'International Tables Vol C Tables 4.2.6.8 and 6.1.1.4'
O O 0.0106 0.0060 'International Tables Vol C Tables 4.2.6.8 and 6.1.1.4'

loop_
_geom_angle_atom_site_label_1
_geom_angle_atom_site_label_2
_geom_angle_atom_site_label_3
_geom_angle
O1 Al1 N1 103.91(13)
O2 Al1 O1 113.98(14)
O2 Al1 O3 114.69(14)
O2 Al1 N1 99.45(14)
O3 Al1 O1 117.70(14)
O3 Al1 N1 103.95(14)
C1 O1 Al1 156.8(2)
C2 O2 Al1 165.5(3)
C3 O3 Al1 164.4(3)
C470 N1 Al1 121.1(3)
C470 N1 C474 117.6(3)
C474 N1 Al1 121.3(3)
O1 C1 C20 107.3(3)
O1 C1 C30 107.9(3)
O1 C1 C40 109.4(3)
C30 C1 C20 109.3(3)
C40 C1 C20 111.0(3)
C40 C1 C30 111.8(3)
O2 C2 C50 112.4(3)
O2 C2 C60 107.4(3)
O2 C2 C70 106.3(3)
C50 C2 C60 105.7(3)
C70 C2 C50 110.5(3)
C70 C2 C60 114.7(3)
O3 C3 C80 108.1(3)
O3 C3 C90 114.9(3)
O3 C3 C100 104.5(3)
C90 C3 C80 102.2(3)
C100 C3 C80 115.1(3)
C100 C3 C90 112.2(3)
C21 C20 C1 120.9(3)
C25 C20 C1 125.0(4)
C25 C20 C21 114.1(4)
F21 C21 C20 120.9(4)
F21 C21 C22 116.2(4)
C22 C21 C20 123.0(4)
F22 C22 C21 119.4(4)
F22 C22 C23 120.4(4)
C23 C22 C21 120.2(4)
F23 C23 C22 120.5(4)
F23 C23 C24 120.4(4)
C24 C23 C22 119.1(4)
F24 C24 C23 120.1(4)
F24 C24 C25 120.3(4)
C23 C24 C25 119.5(4)
F25 C25 C20 121.1(4)
F25 C25 C24 114.8(4)
C20 C25 C24 124.1(4)
C31 C30 C1 127.0(4)
C35 C30 C1 118.4(3)
C35 C30 C31 114.6(4)
F31 C31 C30 122.2(4)
F31 C31 C32 115.2(4)
C32 C31 C30 122.6(4)
F32 C32 C31 119.2(4)
F32 C32 C33 120.4(4)
C33 C32 C31 120.4(4)
F33 C33 C32 120.2(4)
F33 C33 C34 120.4(4)
C32 C33 C34 119.4(4)
F34 C34 C33 120.2(4)
F34 C34 C35 120.2(4)
C33 C34 C35 119.5(4)
F35 C35 C30 120.2(4)
F35 C35 C34 116.2(4)
C34 C35 C30 123.4(4)
C41 C40 C1 118.9(3)
C41 C40 C45 113.8(4)
C45 C40 C1 127.3(3)
F41 C41 C40 118.6(3)
F41 C41 C42 116.8(3)
C42 C41 C40 124.5(4)
F42 C42 C41 120.6(4)
F42 C42 C43 120.1(4)
C41 C42 C43 119.3(4)
F43 C43 C42 120.0(4)
F43 C43 C44 121.4(4)
C44 C43 C42 118.7(4)
F44 C44 C43 119.8(4)
F44 C44 C45 119.5(4)
C43 C44 C45 120.7(4)
F45 C45 C40 121.5(3)
F45 C45 C44 115.5(3)
C44 C45 C40 122.9(4)
C51 C50 C2 125.3(4)
C51 C50 C55 115.8(4)
C55 C50 C2 118.8(4)
F51 C51 C50 122.9(4)
F51 C51 C52 115.7(4)
C50 C51 C52 121.4(4)
F52 C52 C51 118.8(5)
F52 C52 C53 120.7(4)
C53 C52 C51 120.5(5)
F53 C53 C52 119.7(5)
F53 C53 C54 120.3(5)
C54 C53 C52 120.0(4)
F54 C54 C53 120.5(5)
F54 C54 C55 120.5(5)
C53 C54 C55 119.1(5)
F55 C55 C50 119.2(4)
F55 C55 C54 117.6(4)
C54 C55 C50 123.2(5)
C61 C60 C2 116.3(4)
C65 C60 C2 128.1(4)
C65 C60 C61 115.6(4)
F61 C61 C60 120.9(4)
F61 C61 C62 116.7(4)
C62 C61 C60 122.4(4)
F62 C62 C61 119.7(4)
F62 C62 C63 120.5(4)
C63 C62 C61 119.8(4)
F63 C63 C62 120.2(4)
F63 C63 C64 119.9(4)
C62 C63 C64 119.9(4)
F64 C64 C63 120.3(4)
F64 C64 C65 120.3(4)
C63 C64 C65 119.4(4)
F65 C65 C60 121.2(4)
F65 C65 C64 116.2(4)
C60 C65 C64 122.6(4)
C71 C70 C2 119.4(4)
C75 C70 C2 125.7(4)
C75 C70 C71 114.1(4)
F71 C71 C70 119.2(4)
F71 C71 C72 116.8(4)
C72 C71 C70 124.0(4)
F72 C72 C71 120.4(4)
F72 C72 C73 119.8(4)
C73 C72 C71 119.8(4)
F73 C73 C72 120.9(4)
F73 C73 C74 120.6(4)
C74 C73 C72 118.5(4)
F74 C74 C73 120.4(4)
F74 C74 C75 118.7(4)
C73 C74 C75 120.9(4)
F75 C75 C70 122.8(4)
F75 C75 C74 114.4(4)
C74 C75 C70 122.7(4)
C81 C80 C3 128.2(3)
C85 C80 C3 116.3(3)
C85 C80 C81 115.5(4)
F81 C81 C80 121.6(3)
F81 C81 C82 116.6(3)
C82 C81 C80 121.8(4)
F82 C82 C81 119.5(4)
F82 C82 C83 120.2(4)
C83 C82 C81 120.4(4)
F83 C83 C82 120.1(4)
F83 C83 C84 120.5(4)
C84 C83 C82 119.4(4)
F84 C84 C83 120.4(4)
F84 C84 C85 119.9(4)
C83 C84 C85 119.7(4)
F85 C85 C80 120.9(3)
F85 C85 C84 116.2(3)
C84 C85 C80 122.8(4)
C91 C90 C3 124.4(3)
C95 C90 C3 120.6(3)
C95 C90 C91 114.9(4)
F91 C91 C90 121.8(3)
F91 C91 C92 116.5(3)
C92 C91 C90 121.6(4)
F92 C92 C91 119.2(4)
F92 C92 C93 119.4(4)
C93 C92 C91 121.4(4)
F93 C93 C92 120.9(4)
F93 C93 C94 120.5(4)
C92 C93 C94 118.6(4)
F94 C94 C93 120.0(4)
F94 C94 C95 121.3(4)
C95 C94 C93 118.7(4)
F95 C95 C90 118.6(3)
F95 C95 C94 116.8(3)
C94 C95 C90 124.6(4)
C101 C100 C3 123.6(3)
C105 C100 C3 120.1(3)
C105 C100 C101 114.4(3)
F101 C101 C100 121.6(3)
F101 C101 C102 115.7(3)
C102 C101 C100 122.7(4)
F102 C102 C101 119.9(4)
F102 C102 C103 120.0(4)
C103 C102 C101 120.0(4)
F103 C103 C102 120.1(4)
F103 C103 C104 120.6(4)
C102 C103 C104 119.3(4)
F104 C104 C103 120.2(4)
F104 C104 C105 120.6(4)
C105 C104 C103 119.2(4)
F105 C105 C100 119.8(3)
F105 C105 C104 115.8(4)
C104 C105 C100 124.3(4)
N1 C470 C471 123.0(4)
C470 C471 C472 118.8(4)
C471 C472 C473 118.8(4)
C474 C473 C472 119.2(4)
N1 C474 C473 122.5(4)
O7 Al3 N3 103.44(14)
O8 Al3 O7 113.07(13)
O8 Al3 O9 115.16(14)
O8 Al3 N3 99.67(14)
O9 Al3 O7 117.30(14)
O9 Al3 N3 105.36(15)
C7 O7 Al3 157.6(2)
C8 O8 Al3 163.2(3)
C9 O9 Al3 176.4(3)
C490 N3 Al3 121.6(3)
C494 N3 Al3 119.7(3)
C494 N3 C490 118.6(4)
O7 C7 C200 108.3(3)
O7 C7 C210 107.8(3)
O7 C7 C220 108.8(3)
C200 C7 C210 110.8(3)
C220 C7 C200 112.6(3)
C220 C7 C210 108.2(3)
O8 C8 C230 106.0(3)
O8 C8 C240 111.7(3)
O8 C8 C250 109.6(3)
C230 C8 C240 111.0(3)
C230 C8 C250 114.6(3)
C250 C8 C240 104.1(3)
O9 C9 C260 107.8(3)
O9 C9 C270 105.6(3)
O9 C9 C280 114.1(3)
C260 C9 C270 116.2(3)
C280 C9 C260 104.4(3)
C280 C9 C270 109.0(3)
C201 C200 C7 118.5(3)
C205 C200 C7 127.3(3)
C205 C200 C201 114.1(4)
F201 C201 C200 118.4(3)
F201 C201 C202 117.1(4)
C202 C201 C200 124.4(4)
F202 C202 C201 120.5(4)
F202 C202 C203 120.2(4)
C201 C202 C203 119.3(4)
F203 C203 C202 120.6(4)
F203 C203 C204 120.6(4)
C204 C203 C202 118.8(4)
F204 C204 C203 120.3(4)
F204 C204 C205 119.1(4)
C203 C204 C205 120.6(4)
F205 C205 C200 122.3(3)
F205 C205 C204 114.9(3)
C204 C205 C200 122.8(4)
C211 C210 C7 124.6(3)
C215 C210 C7 120.6(3)
C215 C210 C211 114.8(3)
F211 C211 C210 121.4(3)
F211 C211 C212 115.2(3)
C212 C211 C210 123.4(4)
F212 C212 C211 119.7(4)
F212 C212 C213 120.7(4)
C213 C212 C211 119.6(4)
F213 C213 C212 120.2(4)
F213 C213 C214 121.0(4)
C212 C213 C214 118.7(4)
F214 C214 C213 119.0(4)
F214 C214 C215 120.2(4)
C215 C214 C213 120.8(4)
F215 C215 C210 121.1(3)
F215 C215 C214 116.3(3)
C214 C215 C210 122.6(4)
C221 C220 C7 127.1(4)
C221 C220 C225 114.6(4)
C225 C220 C7 118.0(3)
F221 C221 C220 121.6(4)
F221 C221 C222 115.3(3)
C222 C221 C220 123.1(4)
F222 C222 C221 119.8(4)
F222 C222 C223 120.0(4)
C223 C222 C221 120.2(4)
F223 C223 C222 120.3(4)
F223 C223 C224 120.5(4)
C222 C223 C224 119.2(4)
F224 C224 C223 120.2(4)
F224 C224 C225 120.2(4)
C223 C224 C225 119.5(4)
F225 C225 C220 120.0(3)
F225 C225 C224 116.3(4)
C224 C225 C220 123.4(4)
C231 C230 C8 119.2(3)
C235 C230 C8 125.3(3)
C235 C230 C231 114.9(4)
F231 C231 C230 119.6(3)
F231 C231 C232 116.8(3)
C232 C231 C230 123.6(4)
F232 C232 C231 120.5(4)
F232 C232 C233 120.1(4)
C233 C232 C231 119.4(4)
F233 C233 C232 120.2(4)
F233 C233 C234 120.5(4)
C234 C233 C232 119.3(4)
F234 C234 C233 120.8(4)
F234 C234 C235 118.9(4)
C233 C234 C235 120.4(4)
F235 C235 C230 122.8(4)
F235 C235 C234 114.9(3)
C230 C235 C234 122.3(4)
C241 C240 C8 118.8(3)
C241 C240 C245 115.8(4)
C245 C240 C8 125.4(3)
F241 C241 C240 119.3(3)
F241 C241 C242 117.1(3)
C242 C241 C240 123.6(4)
F242 C242 C241 120.7(4)
F242 C242 C243 120.4(4)
C243 C242 C241 119.0(4)
F243 C243 C242 119.9(4)
F243 C243 C244 120.0(4)
C242 C243 C244 120.1(4)
F244 C244 C243 120.7(4)
F244 C244 C245 119.2(3)
C243 C244 C245 120.1(4)
F245 C245 C240 123.1(3)
F245 C245 C244 115.6(3)
C240 C245 C244 121.3(3)
C251 C250 C8 117.2(3)
C255 C250 C8 128.2(4)
C255 C250 C251 114.6(4)
F251 C251 C250 119.5(3)
F251 C251 C252 117.1(4)
C252 C251 C250 123.4(4)
F252 C252 C251 120.0(4)
F252 C252 C253 120.1(4)
C253 C252 C251 119.9(4)
F253 C253 C252 120.9(4)
F253 C253 C254 119.7(4)
C252 C253 C254 119.5(4)
F254 C254 C253 120.0(4)
F254 C254 C255 120.2(4)
C253 C254 C255 119.8(4)
F255 C255 C250 121.8(4)
F255 C255 C254 115.6(4)
C254 C255 C250 122.6(4)
C261 C260 C9 116.7(3)
C261 C260 C265 114.4(4)
C265 C260 C9 128.8(4)
F261 C261 C260 120.4(3)
F261 C261 C262 116.1(3)
C262 C261 C260 123.5(4)
F262 C262 C261 120.1(4)
F262 C262 C263 120.0(4)
C263 C262 C261 119.8(4)
F263 C263 C262 121.3(4)
F263 C263 C264 120.3(4)
C262 C263 C264 118.4(4)
F264 C264 C263 119.3(4)
F264 C264 C265 119.9(4)
C265 C264 C263 120.8(4)
F265 C265 C260 121.0(4)
F265 C265 C264 116.2(3)
C264 C265 C260 122.9(4)
C271 C270 C9 120.5(4)
C271 C270 C275 115.1(4)
C275 C270 C9 123.5(4)
F271 C271 C270 119.6(4)
F271 C271 C272 116.7(4)
C270 C271 C272 123.6(5)
F272 C272 C271 119.1(5)
F272 C272 C273 121.8(5)
C273 C272 C271 118.9(5)
F273 C273 C272 119.5(5)
C274 C273 F273 120.5(5)
C274 C273 C272 120.0(4)
F274 C274 C275 118.4(5)
C273 C274 F274 120.8(4)
C273 C274 C275 120.7(5)
F275 C275 C270 124.9(4)
F275 C275 C274 113.7(4)
C270 C275 C274 121.4(4)
C281 C280 C9 119.5(3)
C285 C280 C9 125.4(4)
C285 C280 C281 114.8(4)
F281 C281 C280 118.4(4)
F281 C281 C282 117.1(3)
C282 C281 C280 124.3(4)
F282 C282 C281 121.0(4)
F282 C282 C283 119.9(4)
C281 C282 C283 119.1(4)
F283 C283 C282 120.1(4)
F283 C283 C284 121.2(4)
C284 C283 C282 118.7(4)
F284 C284 C283 119.7(4)
F284 C284 C285 119.6(4)
C285 C284 C283 120.7(4)
F285 C285 C280 121.5(4)
F285 C285 C284 116.2(3)
C284 C285 C280 122.3(4)
N3 C490 C491 121.4(4)
C490 C491 C492 119.2(4)
C493 C492 C491 119.7(4)
C492 C493 C494 118.6(4)
N3 C494 C493 122.4(4)
O10 Al4 N4 105.27(13)
O11 Al4 O10 113.60(13)
O11 Al4 O12 113.31(13)
O11 Al4 N4 98.76(13)
O12 Al4 O10 119.35(13)
O12 Al4 N4 103.26(13)
C10 O10 Al4 158.3(2)
C11 O11 Al4 169.2(3)
C12 O12 Al4 162.1(2)
C500 N4 Al4 120.7(3)
C504 N4 Al4 121.2(3)
C504 N4 C500 117.9(3)
O10 C10 C290 107.9(3)
O10 C10 C300 108.5(3)
O10 C10 C310 108.0(3)
C290 C10 C310 108.3(3)
C300 C10 C290 110.7(3)
C300 C10 C310 113.2(3)
O11 C11 C075 106.3(3)
O11 C11 C330 107.7(3)
O11 C11 C340 111.2(3)
C075 C11 C330 113.9(3)
C075 C11 C340 111.7(3)
C340 C11 C330 106.1(3)
O12 C12 C350 113.4(3)
O12 C12 C360 108.1(3)
O12 C12 C370 105.4(3)
C350 C12 C360 103.9(3)
C350 C12 C370 112.6(3)
C360 C12 C370 113.4(3)
C321 C075 C11 118.7(3)
C325 C075 C11 125.9(3)
C325 C075 C321 114.8(3)
C291 C290 C10 124.4(3)
C291 C290 C295 115.0(3)
C295 C290 C10 120.6(3)
F291 C291 C290 121.5(3)
F291 C291 C292 115.5(4)
C292 C291 C290 122.9(4)
F292 C292 C291 119.1(4)
F292 C292 C293 121.1(4)
C293 C292 C291 119.7(4)
F293 C293 C292 119.9(4)
F293 C293 C294 120.5(4)
C292 C293 C294 119.6(4)
F294 C294 C293 120.4(4)
F294 C294 C295 119.4(4)
C293 C294 C295 120.1(4)
F295 C295 C290 121.0(3)
F295 C295 C294 116.5(4)
C294 C295 C290 122.4(4)
C301 C300 C10 118.3(3)
C301 C300 C305 114.3(3)
C305 C300 C10 127.3(3)
F301 C301 C300 118.5(3)
F301 C301 C302 117.1(3)
C302 C301 C300 124.5(4)
F302 C302 C301 120.6(4)
F302 C302 C303 120.3(4)
C301 C302 C303 119.1(4)
F303 C303 C302 120.0(4)
F303 C303 C304 121.3(4)
C304 C303 C302 118.7(4)
F304 C304 C303 119.9(4)
F304 C304 C305 118.9(4)
C303 C304 C305 121.2(4)
F305 C305 C300 122.1(3)
F305 C305 C304 115.7(3)
C304 C305 C300 122.2(4)
C311 C310 C10 126.9(3)
C311 C310 C315 114.7(4)
C315 C310 C10 118.2(3)
F311 C311 C310 121.6(3)
F311 C311 C312 115.1(3)
C310 C311 C312 123.3(4)
F312 C312 C311 119.9(4)
F312 C312 C313 120.2(4)
C313 C312 C311 119.9(4)
F313 C313 C312 120.5(4)
F313 C313 C314 120.3(4)
C312 C313 C314 119.1(4)
F320 C314 C313 120.1(4)
F320 C314 C315 120.2(4)
C315 C314 C313 119.6(4)
F315 C315 C310 120.1(4)
F315 C315 C314 116.5(4)
C314 C315 C310 123.3(4)
F321 C321 C075 119.7(3)
F321 C321 C322 116.2(3)
C322 C321 C075 124.1(3)
F322 C322 C321 121.0(3)
F322 C322 C323 120.0(3)
C323 C322 C321 119.1(4)
F323 C323 C322 119.9(4)
F323 C323 C324 121.1(4)
C324 C323 C322 119.0(4)
F324 C324 C323 119.8(4)
F324 C324 C325 119.3(3)
C323 C324 C325 120.9(4)
F325 C325 C075 123.3(3)
F325 C325 C324 114.6(3)
C075 C325 C324 122.1(4)
C331 C330 C11 116.6(3)
C335 C330 C11 127.8(4)
C335 C330 C331 115.5(4)
F331 C331 C330 120.4(3)
F331 C331 C332 117.2(4)
C332 C331 C330 122.3(4)
F332 C332 C331 119.9(4)
F332 C332 C333 120.2(4)
C333 C332 C331 119.9(4)
F333 C333 C332 120.4(4)
F333 C333 C334 119.9(4)
C332 C333 C334 119.7(4)
F334 C334 C333 120.2(4)
F334 C334 C335 120.0(4)
C333 C334 C335 119.8(4)
F335 C335 C330 121.8(3)
F335 C335 C334 115.9(4)
C330 C335 C334 122.3(4)
C341 C340 C11 125.6(3)
C341 C340 C345 115.5(4)
C345 C340 C11 118.9(3)
F341 C341 C340 122.9(3)
F341 C341 C342 115.2(3)
C342 C341 C340 121.9(4)
F342 C342 C341 120.1(4)
F342 C342 C343 119.3(4)
C341 C342 C343 120.6(4)
F343 C343 C342 120.0(4)
F343 C343 C344 121.2(4)
C344 C343 C342 118.8(4)
F344 C344 C343 120.3(4)
F344 C344 C345 119.5(4)
C343 C344 C345 120.2(4)
F345 C345 C340 119.0(3)
F345 C345 C344 118.2(3)
C344 C345 C340 122.8(4)
C351 C350 C12 119.6(3)
C355 C350 C12 124.7(3)
C355 C350 C351 115.6(3)
F351 C351 C350 119.2(3)
F351 C351 C352 117.4(3)
C352 C351 C350 123.4(3)
F352 C352 C351 120.8(3)
F352 C352 C353 120.1(3)
C351 C352 C353 119.1(3)
F353 C353 C352 120.2(3)
F353 C353 C354 120.4(3)
C354 C353 C352 119.4(3)
F354 C354 C353 119.8(3)
F354 C354 C355 119.8(3)
C353 C354 C355 120.4(3)
F355 C355 C350 122.5(3)
F355 C355 C354 115.5(3)
C354 C355 C350 122.0(3)
C361 C360 C12 127.7(3)
C365 C360 C12 117.2(3)
C365 C360 C361 115.1(3)
F361 C361 C360 121.8(3)
F361 C361 C362 115.7(3)
C362 C361 C360 122.5(4)
F362 C362 C361 120.0(4)
F362 C362 C363 119.8(3)
C363 C362 C361 120.2(4)
F363 C363 C362 120.1(4)
F363 C363 C364 121.1(4)
C362 C363 C364 118.9(4)
F364 C364 C363 120.0(3)
F364 C364 C365 120.1(4)
C365 C364 C363 119.8(4)
F365 C365 C360 120.3(3)
F365 C365 C364 116.4(3)
C364 C365 C360 123.3(4)
C371 C370 C12 126.4(3)
C371 C370 C375 115.3(3)
C375 C370 C12 117.4(3)
F371 C371 C370 122.0(3)
F371 C371 C372 116.1(3)
C370 C371 C372 121.8(4)
F372 C372 C371 119.5(4)
F372 C372 C373 120.0(3)
C373 C372 C371 120.4(4)
F373 C373 C372 120.2(4)
F373 C373 C374 120.2(4)
C372 C373 C374 119.6(4)
F374 C374 C373 120.4(3)
F374 C374 C375 120.5(4)
C375 C374 C373 119.1(4)
F375 C375 C370 119.9(3)
F375 C375 C374 116.3(3)
C374 C375 C370 123.8(4)
N4 C500 C501 122.7(4)
C500 C501 C502 118.7(4)
C501 C502 C503 119.2(4)
C504 C503 C502 119.1(4)
N4 C504 C503 122.3(4)
O4 Al2 O6 118.65(13)
O4 Al2 N2 103.74(13)
O5 Al2 O4 112.86(13)
O5 Al2 O6 115.38(13)
O5 Al2 N2 100.45(13)
O6 Al2 N2 102.42(13)
C4 O4 Al2 157.3(2)
C5 O5 Al2 169.8(2)
C6 O6 Al2 160.6(2)
C480 N2 Al2 121.1(2)
C480 N2 C484 117.6(3)
C484 N2 Al2 121.3(3)
O4 C4 C110 108.9(3)
O4 C4 C120 107.9(3)
O4 C4 C130 107.8(3)
C110 C4 C120 111.0(3)
C110 C4 C130 112.5(3)
C120 C4 C130 108.5(3)
O5 C5 C140 111.8(3)
O5 C5 C150 107.4(3)
O5 C5 C160 106.5(3)
C140 C5 C150 105.5(3)
C140 C5 C160 111.3(3)
C160 C5 C150 114.4(3)
O6 C6 C170 113.2(3)
O6 C6 C180 108.4(3)
O6 C6 C190 104.5(3)
C180 C6 C170 104.0(3)
C190 C6 C170 113.1(3)
C190 C6 C180 113.7(3)
C111 C110 C4 118.4(3)
C115 C110 C4 127.5(3)
C115 C110 C111 114.1(3)
F111 C111 C110 118.7(3)
F111 C111 C112 117.0(3)
C112 C111 C110 124.3(3)
F112 C112 C111 120.7(3)
F112 C112 C113 120.1(4)
C111 C112 C113 119.1(4)
F113 C113 C112 119.9(4)
F113 C113 C114 121.2(4)
C114 C113 C112 118.9(4)
F114 C114 C113 119.7(4)
F114 C114 C115 119.8(4)
C113 C114 C115 120.5(3)
F115 C115 C110 121.7(3)
F115 C115 C114 115.3(3)
C114 C115 C110 122.9(4)
C121 C120 C4 121.0(3)
C125 C120 C4 124.5(3)
C125 C120 C121 114.5(3)
F121 C121 C120 121.2(3)
F121 C121 C122 115.9(3)
C122 C121 C120 122.9(4)
F122 C122 C121 119.7(4)
F122 C122 C123 120.1(4)
C123 C122 C121 120.2(4)
F123 C123 C122 120.3(4)
F123 C123 C124 120.9(4)
C124 C123 C122 118.8(4)
F124 C124 C123 120.3(4)
F124 C124 C125 119.8(4)
C123 C124 C125 119.8(4)
F125 C125 C120 121.3(3)
F125 C125 C124 115.1(3)
C124 C125 C120 123.6(4)
C131 C130 C4 117.8(3)
C135 C130 C4 127.2(4)
C135 C130 C131 114.9(4)
F131 C131 C130 120.7(3)
F131 C131 C132 116.5(4)
C132 C131 C130 122.7(4)
F132 C132 C131 119.6(4)
F132 C132 C133 120.1(4)
C133 C132 C131 120.3(4)
F133 C133 C132 120.6(4)
F133 C133 C134 120.5(4)
C134 C133 C132 118.8(4)
F134 C134 C133 120.3(4)
F134 C134 C135 119.5(4)
C133 C134 C135 120.2(4)
F135 C135 C130 121.6(3)
F135 C135 C134 115.3(3)
C134 C135 C130 123.1(4)
C141 C140 C5 125.5(3)
C141 C140 C145 115.4(3)
C145 C140 C5 119.0(3)
F141 C141 C140 122.9(3)
F141 C141 C142 115.4(3)
C142 C141 C140 121.7(4)
F142 C142 C141 119.2(4)
F142 C142 C143 119.6(4)
C143 C142 C141 121.1(4)
F143 C143 C142 120.5(4)
F143 C143 C144 120.7(4)
C142 C143 C144 118.9(4)
F144 C144 C143 119.9(4)
F144 C144 C145 120.6(4)
C143 C144 C145 119.5(4)
F145 C145 C140 119.1(3)
F145 C145 C144 117.5(3)
C144 C145 C140 123.3(4)
C151 C150 C5 116.9(3)
C151 C150 C155 115.6(3)
C155 C150 C5 127.5(3)
F151 C151 C150 120.5(3)
F151 C151 C152 116.7(3)
C152 C151 C150 122.8(4)
F152 C152 C151 120.3(4)
F152 C152 C153 120.4(4)
C153 C152 C151 119.3(4)
F153 C153 C152 119.9(4)
F153 C153 C154 120.2(4)
C154 C153 C152 120.0(4)
F154 C154 C153 120.0(4)
F154 C154 C155 120.1(4)
C153 C154 C155 120.0(4)
F155 C155 C150 122.1(3)
F155 C155 C154 115.9(3)
C154 C155 C150 121.9(4)
C161 C160 C5 126.0(3)
C161 C160 C165 114.7(3)
C165 C160 C5 118.8(3)
F161 C161 C160 123.0(3)
F161 C161 C162 114.9(3)
C162 C161 C160 122.1(4)
F162 C162 C161 119.2(4)
F162 C162 C163 119.9(4)
C163 C162 C161 120.8(4)
F163 C163 C162 121.4(4)
F163 C163 C164 119.4(4)
C162 C163 C164 119.2(4)
F164 C164 C163 120.3(3)
F164 C164 C165 120.7(3)
C165 C164 C163 119.0(4)
F165 C165 C160 119.5(3)
F165 C165 C164 116.4(3)
C164 C165 C160 124.1(3)
C171 C170 C6 125.4(3)
C171 C170 C175 114.8(3)
C175 C170 C6 119.5(3)
F171 C171 C170 122.1(3)
F171 C171 C172 115.3(3)
C172 C171 C170 122.6(3)
F172 C172 C171 119.9(3)
F172 C172 C173 119.4(3)
C171 C172 C173 120.7(4)
F173 C173 C172 120.1(4)
F173 C173 C174 121.1(4)
C174 C173 C172 118.8(4)
F174 C174 C173 120.1(3)
F174 C174 C175 120.5(3)
C175 C174 C173 119.5(3)
F175 C175 C170 118.8(3)
F175 C175 C174 117.6(3)
C174 C175 C170 123.6(3)
C181 C180 C6 117.1(4)
C181 C180 C185 115.4(4)
C185 C180 C6 127.6(4)
F181 C181 C180 120.6(4)
F181 C181 C182 116.7(4)
C182 C181 C180 122.7(4)
F182 C182 C181 119.9(5)
F182 C182 C183 120.2(4)
C183 C182 C181 119.8(5)
F183 C183 C182 120.1(5)
F183 C183 C184 120.1(5)
C184 C183 C182 119.7(4)
F184 C184 C183 120.5(4)
F184 C184 C185 119.7(5)
C183 C184 C185 119.8(5)
F185 C185 C180 121.7(4)
F185 C185 C184 116.2(4)
C184 C185 C180 122.1(5)
C191 C190 C6 118.6(3)
C195 C190 C6 125.5(3)
C195 C190 C191 114.6(3)
F191 C191 C190 120.2(3)
F191 C191 C192 116.1(3)
C192 C191 C190 123.7(4)
F192 C192 C191 120.4(4)
F192 C192 C193 120.3(4)
C193 C192 C191 119.2(4)
F193 C193 C192 120.5(4)
F193 C193 C194 119.9(4)
C194 C193 C192 119.7(4)
F194 C194 C193 120.1(4)
F194 C194 C195 119.7(4)
C193 C194 C195 120.1(4)
F195 C195 C190 121.6(3)
F195 C195 C194 115.7(3)
C190 C195 C194 122.6(4)
N2 C480 C481 122.5(4)
C480 C481 C482 119.1(4)
C483 C482 C481 118.8(4)
C484 C483 C482 119.3(4)
N2 C484 C483 122.6(4)
O13 Al5 N5 103.91(13)
O14 Al5 O13 114.54(13)
O14 Al5 O15 113.16(13)
O14 Al5 N5 100.21(13)
O15 Al5 O13 118.93(14)
O15 Al5 N5 102.81(14)
C13 O13 Al5 159.3(2)
C14 O14 Al5 166.3(2)
C15 O15 Al5 165.0(3)
C510 N5 Al5 121.0(3)
C514 N5 Al5 121.3(3)
C514 N5 C510 117.6(3)
O13 C13 C380 108.3(3)
O13 C13 C390 108.0(3)
O13 C13 C400 109.4(3)
C390 C13 C380 107.8(3)
C400 C13 C380 112.2(3)
C400 C13 C390 111.0(3)
O14 C14 C410 112.3(3)
O14 C14 C420 108.6(3)
O14 C14 C430 106.2(3)
C410 C14 C420 105.1(3)
C410 C14 C430 111.0(3)
C430 C14 C420 113.8(3)
O15 C15 C440 107.6(3)
O15 C15 C450 113.9(3)
O15 C15 C460 105.3(3)
C440 C15 C460 113.4(3)
C450 C15 C440 103.8(3)
C450 C15 C460 113.0(3)
C381 C380 C13 117.7(3)
C385 C380 C13 126.4(3)
C385 C380 C381 115.6(4)
F381 C381 C380 120.9(4)
F381 C381 C382 116.3(4)
C382 C381 C380 122.6(4)
F382 C382 C381 119.7(4)
F382 C382 C383 120.5(4)
C383 C382 C381 119.8(4)
F383 C383 C382 120.3(5)
F383 C383 C384 120.0(4)
C382 C383 C384 119.7(4)
F384 C384 C383 120.7(4)
F384 C384 C385 119.7(4)
C383 C384 C385 119.6(4)
F385 C385 C380 122.1(3)
F385 C385 C384 115.2(4)
C380 C385 C384 122.7(4)
C391 C390 C13 124.5(3)
C391 C390 C395 114.7(3)
C395 C390 C13 120.8(3)
F391 C391 C390 121.2(3)
F391 C391 C392 115.2(3)
C392 C391 C390 123.5(4)
F392 C392 C391 119.9(4)
F392 C392 C393 120.0(4)
C393 C392 C391 120.1(4)
F393 C393 C392 120.7(4)
F393 C393 C394 120.6(4)
C392 C393 C394 118.7(4)
F394 C394 C393 119.8(4)
F394 C394 C395 119.9(4)
C393 C394 C395 120.3(4)
F395 C395 C390 121.1(3)
F395 C395 C394 116.3(3)
C394 C395 C390 122.6(4)
C401 C400 C13 127.3(3)
C401 C400 C405 114.0(3)
C405 C400 C13 118.6(3)
F401 C401 C400 122.2(3)
F401 C401 C402 115.2(3)
C402 C401 C400 122.6(3)
F402 C402 C401 119.1(3)
F402 C402 C403 120.2(3)
C403 C402 C401 120.7(4)
F403 C403 C402 120.5(4)
F403 C403 C404 120.8(4)
C402 C403 C404 118.6(4)
F404 C404 C403 119.9(3)
F404 C404 C405 120.8(4)
C405 C404 C403 119.2(4)
F405 C405 C400 118.2(3)
F405 C405 C404 116.9(3)
C404 C405 C400 124.8(4)
C411 C410 C14 118.6(3)
C415 C410 C14 125.5(3)
C415 C410 C411 115.8(3)
F411 C411 C410 119.1(3)
F411 C411 C412 117.3(3)
C412 C411 C410 123.4(4)
F412 C412 C411 120.7(4)
F412 C412 C413 120.2(4)
C411 C412 C413 119.1(4)
F413 C413 C412 120.0(4)
F413 C413 C414 120.4(4)
C412 C413 C414 119.5(4)
F414 C414 C413 119.9(4)
F414 C414 C415 119.8(4)
C413 C414 C415 120.3(4)
F415 C415 C410 123.0(3)
F415 C415 C414 115.3(3)
C410 C415 C414 121.7(4)
C421 C420 C14 128.1(3)
C421 C420 C425 115.4(3)
C425 C420 C14 116.5(3)
F421 C421 C420 121.9(3)
F421 C421 C422 116.4(3)
C422 C421 C420 121.8(4)
F422 C422 C421 119.6(4)
F422 C422 C423 119.8(3)
C423 C422 C421 120.6(4)
F423 C423 C422 120.4(4)
F423 C423 C424 119.6(4)
C422 C423 C424 120.1(4)
F424 C424 C423 120.7(3)
F424 C424 C425 120.8(4)
C423 C424 C425 118.6(4)
F425 C425 C420 120.3(3)
F425 C425 C424 116.4(3)
C424 C425 C420 123.3(4)
C431 C430 C14 125.6(3)
C431 C430 C435 114.8(3)
C435 C430 C14 118.9(3)
F431 C431 C430 122.7(3)
F431 C431 C432 115.2(3)
C432 C431 C430 122.1(4)
F432 C432 C431 118.7(4)
F432 C432 C433 120.6(3)
C433 C432 C431 120.7(4)
F433 C433 C432 120.7(4)
F433 C433 C434 120.2(4)
C432 C433 C434 119.1(4)
F434 C434 C433 119.8(3)
F434 C434 C435 121.0(3)
C435 C434 C433 119.1(4)
F435 C435 C430 119.6(3)
F435 C435 C434 116.4(3)
C434 C435 C430 124.0(3)
C441 C440 C15 117.4(3)
C441 C440 C445 114.4(4)
C445 C440 C15 128.2(3)
F441 C441 C440 120.0(3)
F441 C441 C442 116.5(3)
C442 C441 C440 123.5(4)
F442 C442 C441 120.3(4)
F442 C442 C443 119.9(4)
C441 C442 C443 119.7(4)
F443 C443 C442 120.8(4)
F443 C443 C444 120.3(4)
C444 C443 C442 118.9(4)
F444 C444 C443 119.8(4)
F444 C444 C445 120.1(4)
C445 C444 C443 120.1(4)
F445 C445 C440 121.0(4)
F445 C445 C444 116.0(3)
C444 C445 C440 123.0(4)
C451 C450 C15 119.8(3)
C455 C450 C15 125.4(3)
C455 C450 C451 114.6(4)
F451 C451 C450 118.6(3)
F451 C451 C452 117.8(3)
C452 C451 C450 123.6(4)
F452 C452 C451 120.7(3)
F452 C452 C453 119.5(4)
C451 C452 C453 119.8(3)
F453 C453 C452 120.7(3)
F453 C453 C454 120.8(4)
C452 C453 C454 118.4(4)
F454 C454 C453 119.1(4)
F454 C454 C455 120.4(3)
C455 C454 C453 120.5(4)
F455 C455 C450 122.1(3)
F455 C455 C454 115.0(3)
C454 C455 C450 122.9(3)
C461 C460 C15 125.8(4)
C461 C460 C465 115.9(4)
C465 C460 C15 117.2(4)
F461 C461 C460 122.3(4)
F461 C461 C462 115.0(4)
C460 C461 C462 122.7(4)
F462 C462 C461 119.8(4)
F462 C462 C463 121.3(4)
C463 C462 C461 118.9(4)
F463 C463 C462 118.7(4)
F463 C463 C464 120.7(4)
C464 C463 C462 120.5(4)
F464 C464 C463 120.8(4)
F464 C464 C465 119.5(4)
C463 C464 C465 119.7(4)
F465 C465 C460 121.2(3)
F465 C465 C464 116.5(4)
C464 C465 C460 122.3(4)
N5 C510 C511 122.1(4)
C512 C511 C510 119.4(4)
C511 C512 C513 118.9(4)
C514 C513 C512 118.8(4)
N5 C514 C513 123.0(4)

loop_
_geom_bond_atom_site_label_1
_geom_bond_atom_site_label_2
_geom_bond_distance
Al1 O1 1.711(3)
Al1 O2 1.699(3)
Al1 O3 1.704(3)
Al1 N1 1.974(3)
F21 C21 1.341(5)
F22 C22 1.341(5)
F23 C23 1.333(5)
F24 C24 1.337(5)
F25 C25 1.351(5)
F31 C31 1.344(5)
F32 C32 1.342(5)
F33 C33 1.341(5)
F34 C34 1.343(5)
F35 C35 1.344(5)
F41 C41 1.351(4)
F42 C42 1.343(5)
F43 C43 1.338(5)
F44 C44 1.347(5)
F45 C45 1.345(4)
F51 C51 1.342(5)
F52 C52 1.351(6)
F53 C53 1.347(5)
F54 C54 1.335(6)
F55 C55 1.339(5)
F61 C61 1.346(5)
F62 C62 1.349(5)
F63 C63 1.347(5)
F64 C64 1.334(5)
F65 C65 1.340(5)
F71 C71 1.346(5)
F72 C72 1.340(5)
F73 C73 1.335(5)
F74 C74 1.348(5)
F75 C75 1.347(5)
F81 C81 1.346(4)
F82 C82 1.347(5)
F83 C83 1.341(5)
F84 C84 1.341(5)
F85 C85 1.339(4)
F91 C91 1.341(4)
F92 C92 1.348(5)
F93 C93 1.335(5)
F94 C94 1.331(5)
F95 C95 1.360(4)
F101 C101 1.348(4)
F102 C102 1.341(4)
F103 C103 1.335(5)
F104 C104 1.340(5)
F105 C105 1.355(5)
O1 C1 1.385(4)
O2 C2 1.378(4)
O3 C3 1.383(4)
N1 C470 1.344(5)
N1 C474 1.351(5)
C1 C20 1.566(5)
C1 C30 1.560(5)
C1 C40 1.547(5)
C2 C50 1.548(5)
C2 C60 1.564(5)
C2 C70 1.543(5)
C3 C80 1.569(5)
C3 C90 1.553(5)
C3 C100 1.552(5)
C20 C21 1.395(6)
C20 C25 1.379(6)
C21 C22 1.383(6)
C22 C23 1.371(6)
C23 C24 1.363(6)
C24 C25 1.386(6)
C30 C31 1.396(6)
C30 C35 1.388(6)
C31 C32 1.379(6)
C32 C33 1.367(7)
C33 C34 1.367(7)
C34 C35 1.384(6)
C40 C41 1.393(5)
C40 C45 1.395(5)
C41 C42 1.362(6)
C42 C43 1.383(6)
C43 C44 1.367(6)
C44 C45 1.374(6)
C50 C51 1.382(6)
C50 C55 1.396(6)
C51 C52 1.387(6)
C52 C53 1.366(8)
C53 C54 1.363(8)
C54 C55 1.376(7)
C60 C61 1.393(6)
C60 C65 1.384(6)
C61 C62 1.385(6)
C62 C63 1.360(7)
C63 C64 1.376(7)
C64 C65 1.386(6)
C70 C71 1.392(6)
C70 C75 1.389(6)
C71 C72 1.378(6)
C72 C73 1.371(7)
C73 C74 1.368(7)
C74 C75 1.385(6)
C80 C81 1.392(6)
C80 C85 1.391(6)
C81 C82 1.385(6)
C82 C83 1.372(6)
C83 C84 1.363(6)
C84 C85 1.382(6)
C90 C91 1.397(5)
C90 C95 1.381(5)
C91 C92 1.378(6)
C92 C93 1.365(6)
C93 C94 1.390(6)
C94 C95 1.369(6)
C100 C101 1.388(5)
C100 C105 1.388(6)
C101 C102 1.386(5)
C102 C103 1.371(6)
C103 C104 1.375(6)
C104 C105 1.368(6)
C470 C471 1.378(6)
C471 C472 1.382(6)
C472 C473 1.384(6)
C473 C474 1.376(6)
Al3 O7 1.710(3)
Al3 O8 1.700(3)
Al3 O9 1.706(3)
Al3 N3 1.956(3)
F201 C201 1.344(5)
F202 C202 1.334(5)
F203 C203 1.336(5)
F204 C204 1.348(5)
F205 C205 1.354(4)
F211 C211 1.350(4)
F212 C212 1.342(5)
F213 C213 1.328(5)
F214 C214 1.349(5)
F215 C215 1.347(4)
F221 C221 1.351(5)
F222 C222 1.341(5)
F223 C223 1.341(5)
F224 C224 1.342(5)
F225 C225 1.343(5)
F231 C231 1.345(4)
F232 C232 1.344(5)
F233 C233 1.342(5)
F234 C234 1.343(5)
F235 C235 1.352(5)
F241 C241 1.347(4)
F242 C242 1.339(4)
F243 C243 1.342(5)
F244 C244 1.343(4)
F245 C245 1.339(4)
F251 C251 1.345(4)
F252 C252 1.345(5)
F253 C253 1.343(5)
F254 C254 1.337(5)
F255 C255 1.350(5)
F261 C261 1.351(4)
F262 C262 1.340(5)
F263 C263 1.321(5)
F264 C264 1.351(4)
F265 C265 1.349(5)
F271 C271 1.359(6)
F272 C272 1.347(6)
F273 C273 1.345(5)
F274 C274 1.353(6)
F275 C275 1.326(5)
F281 C281 1.356(4)
F282 C282 1.339(4)
F283 C283 1.326(5)
F284 C284 1.343(5)
F285 C285 1.343(4)
O7 C7 1.391(4)
O8 C8 1.379(4)
O9 C9 1.382(4)
N3 C490 1.361(5)
N3 C494 1.344(5)
C7 C200 1.551(5)
C7 C210 1.557(5)
C7 C220 1.548(5)
C8 C230 1.551(5)
C8 C240 1.557(5)
C8 C250 1.555(5)
C9 C260 1.554(6)
C9 C270 1.567(5)
C9 C280 1.542(6)
C200 C201 1.393(6)
C200 C205 1.387(5)
C201 C202 1.371(6)
C202 C203 1.378(6)
C203 C204 1.368(6)
C204 C205 1.385(6)
C210 C211 1.389(5)
C210 C215 1.389(5)
C211 C212 1.378(6)
C212 C213 1.371(6)
C213 C214 1.374(6)
C214 C215 1.368(6)
C220 C221 1.388(5)
C220 C225 1.391(6)
C221 C222 1.379(6)
C222 C223 1.365(6)
C223 C224 1.375(6)
C224 C225 1.379(6)
C230 C231 1.390(5)
C230 C235 1.385(5)
C231 C232 1.375(6)
C232 C233 1.369(6)
C233 C234 1.365(6)
C234 C235 1.388(6)
C240 C241 1.389(5)
C240 C245 1.390(5)
C241 C242 1.377(6)
C242 C243 1.364(6)
C243 C244 1.371(6)
C244 C245 1.396(6)
C250 C251 1.399(6)
C250 C255 1.389(6)
C251 C252 1.367(6)
C252 C253 1.364(6)
C253 C254 1.374(6)
C254 C255 1.387(6)
C260 C261 1.387(6)
C260 C265 1.396(5)
C261 C262 1.382(6)
C262 C263 1.372(6)
C263 C264 1.378(6)
C264 C265 1.367(6)
C270 C271 1.373(6)
C270 C275 1.399(6)
C271 C272 1.391(7)
C272 C273 1.368(8)
C273 C274 1.337(7)
C274 C275 1.402(6)
C280 C281 1.393(5)
C280 C285 1.387(5)
C281 C282 1.364(6)
C282 C283 1.384(6)
C283 C284 1.379(6)
C284 C285 1.377(6)
C490 C491 1.381(6)
C491 C492 1.384(7)
C492 C493 1.375(7)
C493 C494 1.388(6)
Al4 O10 1.713(3)
Al4 O11 1.697(3)
Al4 O12 1.707(3)
Al4 N4 1.964(3)
F291 C291 1.344(5)
F292 C292 1.345(5)
F293 C293 1.338(5)
F294 C294 1.341(5)
F295 C295 1.345(5)
F301 C301 1.349(4)
F302 C302 1.340(5)
F303 C303 1.331(5)
F304 C304 1.350(4)
F305 C305 1.348(4)
F311 C311 1.347(4)
F312 C312 1.338(5)
F313 C313 1.337(5)
F315 C315 1.340(5)
F320 C314 1.338(5)
F321 C321 1.345(4)
F322 C322 1.341(4)
F323 C323 1.336(4)
F324 C324 1.349(4)
F325 C325 1.340(4)
F331 C331 1.338(5)
F332 C332 1.347(5)
F333 C333 1.349(5)
F334 C334 1.343(5)
F335 C335 1.343(5)
F341 C341 1.336(4)
F342 C342 1.343(5)
F343 C343 1.334(5)
F344 C344 1.351(5)
F345 C345 1.347(5)
F351 C351 1.344(4)
F352 C352 1.335(4)
F353 C353 1.343(4)
F354 C354 1.344(4)
F355 C355 1.343(4)
F361 C361 1.343(4)
F362 C362 1.345(4)
F363 C363 1.336(4)
F364 C364 1.342(4)
F365 C365 1.353(4)
F371 C371 1.346(4)
F372 C372 1.341(4)
F373 C373 1.342(4)
F374 C374 1.335(4)
F375 C375 1.340(4)
O10 C10 1.387(4)
O11 C11 1.375(4)
O12 C12 1.381(4)
N4 C500 1.355(5)
N4 C504 1.353(5)
C10 C290 1.558(5)
C10 C300 1.551(5)
C10 C310 1.562(5)
C11 C075 1.548(5)
C11 C330 1.563(5)
C11 C340 1.553(5)
C12 C350 1.556(5)
C12 C360 1.560(5)
C12 C370 1.562(5)
C075 C321 1.390(5)
C075 C325 1.383(5)
C290 C291 1.390(6)
C290 C295 1.394(5)
C291 C292 1.388(6)
C292 C293 1.359(6)
C293 C294 1.371(6)
C294 C295 1.383(6)
C300 C301 1.390(5)
C300 C305 1.392(5)
C301 C302 1.368(6)
C302 C303 1.383(6)
C303 C304 1.363(6)
C304 C305 1.379(6)
C310 C311 1.385(5)
C310 C315 1.394(5)
C311 C312 1.387(6)
C312 C313 1.367(6)
C313 C314 1.384(6)
C314 C315 1.378(6)
C321 C322 1.375(5)
C322 C323 1.374(6)
C323 C324 1.367(6)
C324 C325 1.387(5)
C330 C331 1.396(6)
C330 C335 1.387(6)
C331 C332 1.383(6)
C332 C333 1.366(7)
C333 C334 1.370(7)
C334 C335 1.389(6)
C340 C341 1.385(6)
C340 C345 1.401(5)
C341 C342 1.381(5)
C342 C343 1.383(6)
C343 C344 1.363(6)
C344 C345 1.375(6)
C350 C351 1.392(5)
C350 C355 1.386(5)
C351 C352 1.375(5)
C352 C353 1.378(5)
C353 C354 1.371(5)
C354 C355 1.384(5)
C360 C361 1.391(5)
C360 C365 1.386(5)
C361 C362 1.378(5)
C362 C363 1.375(6)
C363 C364 1.376(6)
C364 C365 1.373(5)
C370 C371 1.385(5)
C370 C375 1.390(5)
C371 C372 1.387(5)
C372 C373 1.366(6)
C373 C374 1.372(6)
C374 C375 1.369(5)
C500 C501 1.381(6)
C501 C502 1.383(6)
C502 C503 1.390(6)
C503 C504 1.380(6)
Al2 O4 1.715(3)
Al2 O5 1.695(3)
Al2 O6 1.719(3)
Al2 N2 1.971(3)
F111 C111 1.347(4)
F112 C112 1.336(4)
F113 C113 1.336(4)
F114 C114 1.343(4)
F115 C115 1.349(4)
F121 C121 1.349(4)
F122 C122 1.346(5)
F123 C123 1.334(5)
F124 C124 1.346(5)
F125 C125 1.351(4)
F131 C131 1.343(5)
F132 C132 1.349(5)
F133 C133 1.340(5)
F134 C134 1.342(5)
F135 C135 1.348(5)
F141 C141 1.342(4)
F142 C142 1.343(5)
F143 C143 1.339(4)
F144 C144 1.341(4)
F145 C145 1.345(4)
F151 C151 1.344(4)
F152 C152 1.341(5)
F153 C153 1.349(4)
F154 C154 1.345(5)
F155 C155 1.339(4)
F161 C161 1.338(4)
F162 C162 1.343(5)
F163 C163 1.338(4)
F164 C164 1.340(4)
F165 C165 1.348(4)
F171 C171 1.352(4)
F172 C172 1.350(4)
F173 C173 1.334(4)
F174 C174 1.337(4)
F175 C175 1.343(4)
F181 C181 1.345(5)
F182 C182 1.344(6)
F183 C183 1.346(5)
F184 C184 1.343(6)
F185 C185 1.336(5)
F191 C191 1.344(5)
F192 C192 1.336(5)
F193 C193 1.341(5)
F194 C194 1.339(5)
F195 C195 1.349(4)
O4 C4 1.388(4)
O5 C5 1.380(4)
O6 C6 1.387(4)
N2 C480 1.347(5)
N2 C484 1.350(5)
C4 C110 1.551(5)
C4 C120 1.563(5)
C4 C130 1.562(5)
C5 C140 1.545(5)
C5 C150 1.561(5)
C5 C160 1.546(5)
C6 C170 1.556(5)
C6 C180 1.550(5)
C6 C190 1.547(5)
C110 C111 1.397(5)
C110 C115 1.389(5)
C111 C112 1.367(5)
C112 C113 1.384(6)
C113 C114 1.371(6)
C114 C115 1.377(6)
C120 C121 1.386(5)
C120 C125 1.382(5)
C121 C122 1.379(6)
C122 C123 1.373(6)
C123 C124 1.363(6)
C124 C125 1.380(6)
C130 C131 1.393(6)
C130 C135 1.387(5)
C131 C132 1.381(6)
C132 C133 1.376(7)
C133 C134 1.363(6)
C134 C135 1.384(6)
C140 C141 1.386(5)
C140 C145 1.397(5)
C141 C142 1.384(5)
C142 C143 1.371(6)
C143 C144 1.375(6)
C144 C145 1.378(5)
C150 C151 1.387(5)
C150 C155 1.390(5)
C151 C152 1.379(5)
C152 C153 1.371(6)
C153 C154 1.363(6)
C154 C155 1.387(6)
C160 C161 1.391(5)
C160 C165 1.397(5)
C161 C162 1.379(5)
C162 C163 1.367(6)
C163 C164 1.382(6)
C164 C165 1.368(5)
C170 C171 1.379(5)
C170 C175 1.399(5)
C171 C172 1.375(5)
C172 C173 1.378(6)
C173 C174 1.373(6)
C174 C175 1.371(5)
C180 C181 1.389(6)
C180 C185 1.396(6)
C181 C182 1.374(6)
C182 C183 1.370(8)
C183 C184 1.364(8)
C184 C185 1.386(6)
C190 C191 1.404(5)
C190 C195 1.384(5)
C191 C192 1.374(6)
C192 C193 1.371(6)
C193 C194 1.369(6)
C194 C195 1.388(5)
C480 C481 1.378(5)
C481 C482 1.380(6)
C482 C483 1.377(6)
C483 C484 1.373(5)
Al5 O13 1.712(3)
Al5 O14 1.699(3)
Al5 O15 1.706(3)
Al5 N5 1.965(3)
F381 C381 1.340(5)
F382 C382 1.348(5)
F383 C383 1.343(5)
F384 C384 1.335(5)
F385 C385 1.341(5)
F391 C391 1.353(5)
F392 C392 1.344(5)
F393 C393 1.327(5)
F394 C394 1.340(4)
F395 C395 1.341(4)
F401 C401 1.348(4)
F402 C402 1.347(4)
F403 C403 1.331(4)
F404 C404 1.337(4)
F405 C405 1.351(4)
F411 C411 1.346(4)
F412 C412 1.338(4)
F413 C413 1.332(4)
F414 C414 1.344(4)
F415 C415 1.344(4)
F421 C421 1.338(4)
F422 C422 1.348(5)
F423 C423 1.351(4)
F424 C424 1.335(4)
F425 C425 1.343(4)
F431 C431 1.342(4)
F432 C432 1.346(4)
F433 C433 1.336(4)
F434 C434 1.335(4)
F435 C435 1.346(4)
F441 C441 1.352(4)
F442 C442 1.338(5)
F443 C443 1.331(5)
F444 C444 1.338(4)
F445 C445 1.345(4)
F451 C451 1.342(4)
F452 C452 1.339(4)
F453 C453 1.331(4)
F454 C454 1.348(4)
F455 C455 1.355(4)
F461 C461 1.351(5)
F462 C462 1.330(5)
F463 C463 1.344(5)
F464 C464 1.342(5)
F465 C465 1.321(5)
O13 C13 1.385(4)
O14 C14 1.375(4)
O15 C15 1.383(4)
N5 C510 1.356(5)
N5 C514 1.347(5)
C13 C380 1.567(5)
C13 C390 1.559(5)
C13 C400 1.545(5)
C14 C410 1.548(5)
C14 C420 1.565(5)
C14 C430 1.559(5)
C15 C440 1.554(5)
C15 C450 1.543(5)
C15 C460 1.557(5)
C380 C381 1.386(6)
C380 C385 1.386(6)
C381 C382 1.384(6)
C382 C383 1.369(7)
C383 C384 1.370(7)
C384 C385 1.387(6)
C390 C391 1.384(5)
C390 C395 1.396(5)
C391 C392 1.377(6)
C392 C393 1.369(6)
C393 C394 1.378(6)
C394 C395 1.379(5)
C400 C401 1.386(5)
C400 C405 1.389(5)
C401 C402 1.385(5)
C402 C403 1.371(6)
C403 C404 1.376(6)
C404 C405 1.366(5)
C410 C411 1.402(5)
C410 C415 1.378(5)
C411 C412 1.372(6)
C412 C413 1.372(6)
C413 C414 1.384(6)
C414 C415 1.388(5)
C420 C421 1.393(5)
C420 C425 1.395(5)
C421 C422 1.383(5)
C422 C423 1.363(6)
C423 C424 1.376(6)
C424 C425 1.384(5)
C430 C431 1.388(5)
C430 C435 1.389(5)
C431 C432 1.386(5)
C432 C433 1.367(6)
C433 C434 1.377(6)
C434 C435 1.375(5)
C440 C441 1.391(5)
C440 C445 1.400(5)
C441 C442 1.368(6)
C442 C443 1.383(6)
C443 C444 1.375(6)
C444 C445 1.369(6)
C450 C451 1.398(5)
C450 C455 1.383(5)
C451 C452 1.367(6)
C452 C453 1.378(6)
C453 C454 1.382(6)
C454 C455 1.371(6)
C460 C461 1.361(6)
C460 C465 1.401(6)
C461 C462 1.404(6)
C462 C463 1.377(7)
C463 C464 1.346(7)
C464 C465 1.390(6)
C510 C511 1.382(6)
C511 C512 1.378(6)
C512 C513 1.387(6)
C513 C514 1.378(5)
